data_4083907
loop_
_publ_author_name
'Thompson, Samuel J.'
'Dong, Guangbin'

_publ_section_title
;
 Alkylation of Rhodium Porphyrins Using Ammonium and Quinolinium Salts
;
_journal_issue 14
_journal_name_full Organometallics
_journal_page_first 3757
_journal_paper_doi 10.1021/om500438s
_journal_volume 33
_journal_year 2014
_chemical_formula_moiety 'C44 H28 N4, C7 H6 N O2, Rh, 2/3 (C H Cl3), 2/3 (C6 H14)'
_chemical_formula_sum 'C55.6667 H44 Cl2 N5 O2 Rh'
_chemical_formula_weight 988.77
_chemical_name_systematic
;
 ?
;
_space_group_crystal_system monoclinic
_space_group_IT_number 14
_space_group_name_Hall '-P 2yn'
_space_group_name_H-M_alt 'P 1 21/n 1'
_symmetry_space_group_name_Hall '-P 2yn'
_symmetry_space_group_name_H-M 'P 1 21/n 1'
_atom_sites_solution_hydrogens mixed
_audit_creation_method SHELXL-2013
_cell_angle_alpha 90
_cell_angle_beta 101.472(3)
_cell_angle_gamma 90
_cell_formula_units_Z 12
_cell_length_a 18.1346(11)
_cell_length_b 34.955(2)
_cell_length_c 22.1283(11)
_cell_measurement_reflns_used 9778
_cell_measurement_temperature 133(2)
_cell_measurement_theta_max 25.0
_cell_measurement_theta_min 2.2
_cell_volume 13746.8(13)
_computing_cell_refinement 'Apex II release 2010, Bruker AXS, Inc.'
_computing_data_collection 'Apex II release 2010, Bruker AXS, Inc.'
_computing_data_reduction 'Apex II release 2010, Bruker AXS, Inc.'
_computing_molecular_graphics 'XP SHELXTL/PC, Siemens Analytical'
_computing_publication_material 'XL SHELXTL/Plus, Siemens Analytical'
_computing_structure_refinement 'Shelxl-2013, Sheldrick, G. M. 2013'
_computing_structure_solution
;

SIR97 - Altomare A., Burla M.C., Camalli M., Cascarano G.L., Giacovazzo C., 
Guagliardi A., Moliterni A.G.G., Polidori G.,Spagna R.
;
_diffrn_ambient_temperature 133(2)
_diffrn_measured_fraction_theta_full 0.979
_diffrn_measured_fraction_theta_max 0.996
_diffrn_measurement_device_type 'Nonius Kappa CCD with Bruker Apex II detector'
_diffrn_measurement_method '\w and \f-scans'
_diffrn_radiation_type MoK\a
_diffrn_radiation_wavelength 0.71073
_diffrn_reflns_av_R_equivalents 0.1063
_diffrn_reflns_av_unetI/netI 0.0474
_diffrn_reflns_Laue_measured_fraction_full 0.979
_diffrn_reflns_Laue_measured_fraction_max 0.996
_diffrn_reflns_limit_h_max 21
_diffrn_reflns_limit_h_min -21
_diffrn_reflns_limit_k_max 41
_diffrn_reflns_limit_k_min -41
_diffrn_reflns_limit_l_max 26
_diffrn_reflns_limit_l_min -26
_diffrn_reflns_number 312107
_diffrn_reflns_point_group_measured_fraction_full 0.979
_diffrn_reflns_point_group_measured_fraction_max 0.996
_diffrn_reflns_theta_full 25.242
_diffrn_reflns_theta_max 25.093
_diffrn_reflns_theta_min 1.329
_diffrn_source 'Sealed Tube'
_exptl_absorpt_coefficient_mu 0.539
_exptl_absorpt_correction_T_max 1.00
_exptl_absorpt_correction_T_min 0.850
_exptl_absorpt_correction_type multi-scan
_exptl_absorpt_process_details
;
SADABS. Apex II release 2010, Bruker AXS, Inc. 
;
_exptl_crystal_colour red
_exptl_crystal_density_diffrn 1.433
_exptl_crystal_description prism
_exptl_crystal_F_000 6096
_exptl_crystal_size_max 0.300
_exptl_crystal_size_mid 0.210
_exptl_crystal_size_min 0.150
_refine_diff_density_max 0.567
_refine_diff_density_min -0.654
_refine_diff_density_rms 0.088
_refine_ls_extinction_method none
_refine_ls_goodness_of_fit_ref 1.153
_refine_ls_hydrogen_treatment constr
_refine_ls_matrix_type full
_refine_ls_number_parameters 1684
_refine_ls_number_reflns 24364
_refine_ls_number_restraints 0
_refine_ls_restrained_S_all 1.153
_refine_ls_R_factor_all 0.0596
_refine_ls_R_factor_gt 0.0381
_refine_ls_shift/su_max 0.003
_refine_ls_shift/su_mean 0.000
_refine_ls_structure_factor_coef Fsqd
_refine_ls_weighting_details 'w=1/[\s^2^(Fo^2^)+(0.0478P)^2^+12.0110P] where P=(Fo^2^+2Fc^2^)/3'
_refine_ls_weighting_scheme calc
_refine_ls_wR_factor_gt 0.0973
_refine_ls_wR_factor_ref 0.1106
_reflns_Friedel_coverage 0.000
_reflns_number_gt 18903
_reflns_number_total 24364
_reflns_threshold_expression 'I > 2\s(I)'
_cod_data_source_file om500438s_si_001.cif
_cod_data_source_block 1024
_cod_depositor_comments 'Adding full bibliography for 4083903--4083907.cif.'
_cod_database_code 4083907
_shelx_space_group_comment
;
The symmetry employed for this shelxl refinement is uniquely defined
by the following loop, which should always be used as a source of
symmetry information in preference to the above space-group names.
They are only intended as comments.
;
_shelx_estimated_absorpt_t_min 0.855
_shelx_estimated_absorpt_t_max 0.923
_shelxl_version_number 2013-4

loop_
_space_group_symop_operation_xyz
'x, y, z'
'-x+1/2, y+1/2, -z+1/2'
'-x, -y, -z'
'x-1/2, -y-1/2, z-1/2'

loop_
_atom_site_label
_atom_site_type_symbol
_atom_site_fract_x
_atom_site_fract_y
_atom_site_fract_z
_atom_site_U_iso_or_equiv
_atom_site_adp_type
_atom_site_occupancy
_atom_site_site_symmetry_order
_atom_site_calc_flag
_atom_site_refinement_flags_posn
_atom_site_refinement_flags_adp
C1 C 0.34795(18) 0.26091(10) 0.30503(15) 0.0142(7) Uani 1 1 d . .
C2 C 0.27893(19) 0.25218(10) 0.26300(15) 0.0175(8) Uani 1 1 d . .
H2 H 0.2462 0.2314 0.2660 0.021 Uiso 1 1 calc R U
C3 C 0.2693(2) 0.27914(10) 0.21841(16) 0.0189(8) Uani 1 1 d . .
H3 H 0.2282 0.2808 0.1844 0.023 Uiso 1 1 calc R U
C4 C 0.33180(18) 0.30469(10) 0.23159(15) 0.0146(7) Uani 1 1 d . .
C5 C 0.34371(19) 0.33607(10) 0.19488(15) 0.0166(8) Uani 1 1 d . .
C6 C 0.40429(19) 0.36137(10) 0.20823(15) 0.0148(7) Uani 1 1 d . .
C7 C 0.4196(2) 0.39183(10) 0.16889(16) 0.0187(8) Uani 1 1 d . .
H7 H 0.3903 0.3984 0.1297 0.022 Uiso 1 1 calc R U
C8 C 0.4826(2) 0.40933(10) 0.19736(16) 0.0194(8) Uani 1 1 d . .
H8 H 0.5065 0.4303 0.1818 0.023 Uiso 1 1 calc R U
C9 C 0.50744(19) 0.39060(9) 0.25587(15) 0.0145(7) Uani 1 1 d . .
C10 C 0.56872(19) 0.40189(10) 0.30118(16) 0.0155(7) Uani 1 1 d . .
C11 C 0.59328(18) 0.38214(10) 0.35632(15) 0.0145(7) Uani 1 1 d . .
C12 C 0.65113(19) 0.39520(10) 0.40608(16) 0.0179(8) Uani 1 1 d . .
H12 H 0.6757 0.4193 0.4088 0.021 Uiso 1 1 calc R U
C13 C 0.66411(19) 0.36679(10) 0.44829(16) 0.0171(8) Uani 1 1 d . .
H13 H 0.7001 0.3671 0.4859 0.021 Uiso 1 1 calc R U
C14 C 0.61372(18) 0.33608(10) 0.42591(15) 0.0144(7) Uani 1 1 d . .
C15 C 0.61074(18) 0.30115(10) 0.45594(15) 0.0132(7) Uani 1 1 d . .
C16 C 0.55352(18) 0.27441(9) 0.44104(14) 0.0123(7) Uani 1 1 d . .
C17 C 0.54574(19) 0.24039(10) 0.47535(15) 0.0163(8) Uani 1 1 d . .
H17 H 0.5808 0.2312 0.5100 0.020 Uiso 1 1 calc R U
C18 C 0.48005(19) 0.22383(10) 0.44966(15) 0.0167(8) Uani 1 1 d . .
H18 H 0.4595 0.2013 0.4637 0.020 Uiso 1 1 calc R U
C19 C 0.44654(18) 0.24661(9) 0.39692(15) 0.0135(7) Uani 1 1 d . .
C20 C 0.37893(18) 0.23835(9) 0.35648(15) 0.0128(7) Uani 1 1 d . .
C21 C 0.2858(2) 0.34307(11) 0.13731(16) 0.0211(8) Uani 1 1 d . .
C22 C 0.2436(2) 0.37679(12) 0.13046(18) 0.0295(9) Uani 1 1 d . .
H22 H 0.2532 0.3961 0.1612 0.035 Uiso 1 1 calc R U
C23 C 0.1871(2) 0.38185(15) 0.0780(2) 0.0423(12) Uani 1 1 d . .
H23 H 0.1580 0.4046 0.0735 0.051 Uiso 1 1 calc R U
C24 C 0.1730(2) 0.35425(16) 0.0326(2) 0.0444(13) Uani 1 1 d . .
H24 H 0.1340 0.3579 -0.0026 0.053 Uiso 1 1 calc R U
C25 C 0.2159(2) 0.32123(14) 0.03871(18) 0.0390(12) Uani 1 1 d . .
H25 H 0.2067 0.3022 0.0074 0.047 Uiso 1 1 calc R U
C26 C 0.2725(2) 0.31578(12) 0.09047(17) 0.0272(9) Uani 1 1 d . .
H26 H 0.3024 0.2933 0.0939 0.033 Uiso 1 1 calc R U
C27 C 0.6114(2) 0.43691(10) 0.29042(16) 0.0203(8) Uani 1 1 d . .
C28 C 0.5752(3) 0.47203(11) 0.27916(18) 0.0325(10) Uani 1 1 d . .
H28 H 0.5227 0.4739 0.2781 0.039 Uiso 1 1 calc R U
C29 C 0.6158(3) 0.50419(13) 0.2695(2) 0.0503(14) Uani 1 1 d . .
H29 H 0.5906 0.5280 0.2615 0.060 Uiso 1 1 calc R U
C30 C 0.6914(4) 0.50232(16) 0.2713(2) 0.0620(17) Uani 1 1 d . .
H30 H 0.7185 0.5247 0.2647 0.074 Uiso 1 1 calc R U
C31 C 0.7283(3) 0.46771(16) 0.2827(2) 0.0525(14) Uani 1 1 d . .
H31 H 0.7810 0.4663 0.2845 0.063 Uiso 1 1 calc R U
C32 C 0.6884(2) 0.43502(12) 0.29165(18) 0.0314(10) Uani 1 1 d . .
H32 H 0.7138 0.4112 0.2987 0.038 Uiso 1 1 calc R U
C33 C 0.67673(18) 0.29337(9) 0.50695(15) 0.0144(7) Uani 1 1 d . .
C34 C 0.6720(2) 0.29650(10) 0.56880(16) 0.0200(8) Uani 1 1 d . .
H34 H 0.6246 0.3004 0.5800 0.024 Uiso 1 1 calc R U
C35 C 0.7373(2) 0.29382(11) 0.61429(17) 0.0259(9) Uani 1 1 d . .
H35 H 0.7341 0.2961 0.6565 0.031 Uiso 1 1 calc R U
C36 C 0.8060(2) 0.28790(11) 0.59860(18) 0.0291(10) Uani 1 1 d . .
H36 H 0.8503 0.2866 0.6297 0.035 Uiso 1 1 calc R U
C37 C 0.8102(2) 0.28392(12) 0.53757(18) 0.0305(10) Uani 1 1 d . .
H37 H 0.8575 0.2794 0.5265 0.037 Uiso 1 1 calc R U
C38 C 0.7461(2) 0.28639(11) 0.49241(17) 0.0229(9) Uani 1 1 d . .
H38 H 0.7497 0.2832 0.4504 0.027 Uiso 1 1 calc R U
C39 C 0.33696(19) 0.20262(9) 0.36723(15) 0.0136(7) Uani 1 1 d . .
C40 C 0.26448(19) 0.20431(10) 0.37786(15) 0.0170(8) Uani 1 1 d . .
H40 H 0.2416 0.2285 0.3809 0.020 Uiso 1 1 calc R U
C41 C 0.2249(2) 0.17124(11) 0.38414(17) 0.0251(9) Uani 1 1 d . .
H41 H 0.1752 0.1729 0.3916 0.030 Uiso 1 1 calc R U
C42 C 0.2573(2) 0.13583(12) 0.37957(19) 0.0332(10) Uani 1 1 d . .
H42 H 0.2297 0.1131 0.3832 0.040 Uiso 1 1 calc R U
C43 C 0.3295(2) 0.13380(11) 0.3697(2) 0.0336(10) Uani 1 1 d . .
H43 H 0.3523 0.1095 0.3670 0.040 Uiso 1 1 calc R U
C44 C 0.3696(2) 0.16688(10) 0.36376(17) 0.0241(9) Uani 1 1 d . .
H44 H 0.4197 0.1651 0.3572 0.029 Uiso 1 1 calc R U
C45 C 0.53766(19) 0.29182(10) 0.26919(15) 0.0163(7) Uani 1 1 d . .
H45A H 0.5154 0.2979 0.2257 0.020 Uiso 1 1 calc R U
H45B H 0.5898 0.3017 0.2781 0.020 Uiso 1 1 calc R U
C46 C 0.53930(19) 0.25000(10) 0.27727(15) 0.0150(7) Uani 1 1 d . .
C47 C 0.59648(19) 0.23221(10) 0.32028(16) 0.0190(8) Uani 1 1 d . .
H47 H 0.6366 0.2472 0.3423 0.023 Uiso 1 1 calc R U
C48 C 0.5954(2) 0.19330(11) 0.33111(18) 0.0241(9) Uani 1 1 d . .
H48 H 0.6335 0.1816 0.3612 0.029 Uiso 1 1 calc R U
C49 C 0.5379(2) 0.17171(10) 0.29733(19) 0.0263(9) Uani 1 1 d . .
C50 C 0.4828(2) 0.18769(11) 0.25242(18) 0.0254(9) Uani 1 1 d . .
H50 H 0.4452 0.1721 0.2284 0.030 Uiso 1 1 calc R U
C51 C 0.4833(2) 0.22666(10) 0.24297(16) 0.0196(8) Uani 1 1 d . .
H51 H 0.4450 0.2379 0.2127 0.024 Uiso 1 1 calc R U
C52 C 0.40770(18) 0.26431(9) 0.59814(15) 0.0132(7) Uani 1 1 d . .
C53 C 0.36652(19) 0.23132(10) 0.57073(15) 0.0171(8) Uani 1 1 d . .
H53 H 0.3784 0.2053 0.5807 0.021 Uiso 1 1 calc R U
C54 C 0.30806(19) 0.24418(10) 0.52840(15) 0.0169(8) Uani 1 1 d . .
H54 H 0.2713 0.2288 0.5028 0.020 Uiso 1 1 calc R U
C55 C 0.31089(18) 0.28520(9) 0.52867(15) 0.0127(7) Uani 1 1 d . .
C56 C 0.25797(19) 0.30972(10) 0.49311(15) 0.0146(7) Uani 1 1 d . .
C57 C 0.26056(18) 0.34937(10) 0.49700(15) 0.0141(7) Uani 1 1 d . .
C58 C 0.20375(19) 0.37483(10) 0.46483(16) 0.0186(8) Uani 1 1 d . .
H58 H 0.1580 0.3675 0.4385 0.022 Uiso 1 1 calc R U
C59 C 0.22685(19) 0.41078(10) 0.47854(16) 0.0179(8) Uani 1 1 d . .
H59 H 0.2005 0.4335 0.4638 0.022 Uiso 1 1 calc R U
C60 C 0.29885(19) 0.40868(10) 0.51963(15) 0.0143(7) Uani 1 1 d . .
C61 C 0.34396(19) 0.44001(10) 0.54051(15) 0.0165(8) Uani 1 1 d . .
C62 C 0.41721(19) 0.43803(10) 0.57516(15) 0.0153(7) Uani 1 1 d . .
C63 C 0.4666(2) 0.47028(10) 0.59113(17) 0.0216(8) Uani 1 1 d . .
H63 H 0.4544 0.4964 0.5821 0.026 Uiso 1 1 calc R U
C64 C 0.5333(2) 0.45675(10) 0.62114(17) 0.0205(8) Uani 1 1 d . .
H64 H 0.5773 0.4714 0.6358 0.025 Uiso 1 1 calc R U
C65 C 0.52597(19) 0.41600(10) 0.62704(15) 0.0156(7) Uani 1 1 d . .
C66 C 0.58010(18) 0.39144(10) 0.66022(15) 0.0150(7) Uani 1 1 d . .
C67 C 0.56861(18) 0.35259(10) 0.66969(15) 0.0140(7) Uani 1 1 d . .
C68 C 0.61853(19) 0.32840(10) 0.71221(15) 0.0157(8) Uani 1 1 d . .
H68 H 0.6643 0.3361 0.7383 0.019 Uiso 1 1 calc R U
C69 C 0.58863(19) 0.29306(10) 0.70824(15) 0.0156(7) Uani 1 1 d . .
H69 H 0.6092 0.2713 0.7313 0.019 Uiso 1 1 calc R U
C70 C 0.51992(18) 0.29425(10) 0.66279(14) 0.0132(7) Uani 1 1 d . .
C71 C 0.47417(19) 0.26282(10) 0.64272(15) 0.0142(7) Uani 1 1 d . .
C72 C 0.19601(18) 0.29189(10) 0.44731(15) 0.0156(7) Uani 1 1 d . .
C73 C 0.1875(2) 0.30106(10) 0.38465(16) 0.0178(8) Uani 1 1 d . .
H73 H 0.2203 0.3193 0.3720 0.021 Uiso 1 1 calc R U
C74 C 0.1318(2) 0.28388(10) 0.34074(17) 0.0215(8) Uani 1 1 d . .
H74 H 0.1261 0.2906 0.2985 0.026 Uiso 1 1 calc R U
C75 C 0.08458(19) 0.25688(10) 0.35884(17) 0.0210(8) Uani 1 1 d . .
H75 H 0.0476 0.2444 0.3289 0.025 Uiso 1 1 calc R U
C76 C 0.0914(2) 0.24806(10) 0.42077(17) 0.0222(8) Uani 1 1 d . .
H76 H 0.0585 0.2299 0.4332 0.027 Uiso 1 1 calc R U
C77 C 0.14631(19) 0.26573(10) 0.46467(16) 0.0171(8) Uani 1 1 d . .
H77 H 0.1499 0.2599 0.5071 0.020 Uiso 1 1 calc R U
C78 C 0.3111(2) 0.47889(10) 0.52207(16) 0.0190(8) Uani 1 1 d . .
C79 C 0.2544(2) 0.49323(11) 0.54922(18) 0.0247(9) Uani 1 1 d . .
H79 H 0.2387 0.4793 0.5813 0.030 Uiso 1 1 calc R U
C80 C 0.2203(2) 0.52801(12) 0.5296(2) 0.0337(10) Uani 1 1 d . .
H80 H 0.1814 0.5378 0.5483 0.040 Uiso 1 1 calc R U
C81 C 0.2430(2) 0.54805(11) 0.4831(2) 0.0336(11) Uani 1 1 d . .
H81 H 0.2190 0.5715 0.4691 0.040 Uiso 1 1 calc R U
C82 C 0.3000(3) 0.53447(12) 0.4568(2) 0.0407(11) Uani 1 1 d . .
H82 H 0.3162 0.5487 0.4252 0.049 Uiso 1 1 calc R U
C83 C 0.3341(2) 0.49994(11) 0.47618(19) 0.0331(10) Uani 1 1 d . .
H83 H 0.3736 0.4906 0.4578 0.040 Uiso 1 1 calc R U
C84 C 0.65711(19) 0.40724(10) 0.68640(16) 0.0190(8) Uani 1 1 d . .
C85 C 0.7189(2) 0.39098(11) 0.66825(18) 0.0258(9) Uani 1 1 d . .
H85 H 0.7119 0.3705 0.6395 0.031 Uiso 1 1 calc R U
C86 C 0.7910(2) 0.40449(13) 0.6919(2) 0.0371(11) Uani 1 1 d . .
H86 H 0.8332 0.3929 0.6799 0.045 Uiso 1 1 calc R U
C87 C 0.8014(2) 0.43445(13) 0.7326(2) 0.0411(12) Uani 1 1 d . .
H87 H 0.8507 0.4437 0.7486 0.049 Uiso 1 1 calc R U
C88 C 0.7399(2) 0.45126(13) 0.7504(2) 0.0385(11) Uani 1 1 d . .
H88 H 0.7471 0.4723 0.7781 0.046 Uiso 1 1 calc R U
C89 C 0.6683(2) 0.43752(11) 0.72810(18) 0.0286(9) Uani 1 1 d . .
H89 H 0.6265 0.4488 0.7413 0.034 Uiso 1 1 calc R U
C90 C 0.4976(2) 0.22418(10) 0.66850(15) 0.0168(8) Uani 1 1 d . .
C91 C 0.4544(2) 0.20435(10) 0.70337(16) 0.0220(8) Uani 1 1 d . .
H91 H 0.4101 0.2158 0.7120 0.026 Uiso 1 1 calc R U
C92 C 0.4750(2) 0.16822(11) 0.72557(18) 0.0306(10) Uani 1 1 d . .
H92 H 0.4448 0.1549 0.7492 0.037 Uiso 1 1 calc R U
C93 C 0.5391(3) 0.15140(11) 0.71347(19) 0.0346(11) Uani 1 1 d . .
H93 H 0.5533 0.1265 0.7288 0.041 Uiso 1 1 calc R U
C94 C 0.5830(2) 0.17075(12) 0.67911(19) 0.0319(10) Uani 1 1 d . .
H94 H 0.6272 0.1591 0.6708 0.038 Uiso 1 1 calc R U
C95 C 0.5626(2) 0.20684(11) 0.65694(17) 0.0226(8) Uani 1 1 d . .
H95 H 0.5932 0.2200 0.6335 0.027 Uiso 1 1 calc R U
C96 C 0.47230(19) 0.34374(10) 0.51377(15) 0.0165(8) Uani 1 1 d . .
H96A H 0.5257 0.3506 0.5289 0.020 Uiso 1 1 calc R U
H96B H 0.4704 0.3164 0.5018 0.020 Uiso 1 1 calc R U
C97 C 0.44167(19) 0.36727(10) 0.45842(15) 0.0151(7) Uani 1 1 d . .
C98 C 0.38482(19) 0.35297(10) 0.41122(15) 0.0157(7) Uani 1 1 d . .
H98 H 0.3669 0.3276 0.4141 0.019 Uiso 1 1 calc R U
C99 C 0.3544(2) 0.37514(10) 0.36059(16) 0.0195(8) Uani 1 1 d . .
H99 H 0.3150 0.3656 0.3294 0.023 Uiso 1 1 calc R U
C100 C 0.3828(2) 0.41153(10) 0.35658(15) 0.0195(8) Uani 1 1 d . .
C101 C 0.4407(2) 0.42630(10) 0.40071(16) 0.0196(8) Uani 1 1 d . .
H101 H 0.4604 0.4511 0.3960 0.023 Uiso 1 1 calc R U
C102 C 0.4692(2) 0.40415(10) 0.45196(16) 0.0187(8) Uani 1 1 d . .
H102 H 0.5081 0.4141 0.4832 0.022 Uiso 1 1 calc R U
C103 C 0.08687(18) 0.26186(10) 0.62355(15) 0.0144(7) Uani 1 1 d . .
C104 C 0.02954(19) 0.27509(10) 0.57323(16) 0.0189(8) Uani 1 1 d . .
H104 H 0.0002 0.2596 0.5422 0.023 Uiso 1 1 calc R U
C105 C 0.0250(2) 0.31327(11) 0.57798(16) 0.0209(8) Uani 1 1 d . .
H105 H -0.0080 0.3297 0.5510 0.025 Uiso 1 1 calc R U
C106 C 0.07915(18) 0.32478(10) 0.63133(15) 0.0153(7) Uani 1 1 d . .
C107 C 0.09340(19) 0.36241(10) 0.65062(16) 0.0167(8) Uani 1 1 d . .
C108 C 0.14435(18) 0.37363(10) 0.70353(16) 0.0164(8) Uani 1 1 d . .
C109 C 0.1548(2) 0.41216(10) 0.72523(17) 0.0211(8) Uani 1 1 d . .
H109 H 0.1307 0.4342 0.7053 0.025 Uiso 1 1 calc R U
C110 C 0.2048(2) 0.41152(10) 0.77906(16) 0.0199(8) Uani 1 1 d . .
H110 H 0.2220 0.4329 0.8045 0.024 Uiso 1 1 calc R U
C111 C 0.22744(18) 0.37234(10) 0.79067(15) 0.0142(7) Uani 1 1 d . .
C112 C 0.27922(19) 0.35948(10) 0.84189(15) 0.0160(8) Uani 1 1 d . .
C113 C 0.29974(19) 0.32157(10) 0.85409(15) 0.0148(7) Uani 1 1 d . .
C114 C 0.3528(2) 0.30821(10) 0.90654(16) 0.0205(8) Uani 1 1 d . .
H114 H 0.3791 0.3236 0.9392 0.025 Uiso 1 1 calc R U
C115 C 0.3586(2) 0.27008(10) 0.90140(16) 0.0191(8) Uani 1 1 d . .
H115 H 0.3895 0.2537 0.9300 0.023 Uiso 1 1 calc R U
C116 C 0.31009(18) 0.25862(10) 0.84517(15) 0.0141(7) Uani 1 1 d . .
C117 C 0.30222(18) 0.22145(10) 0.82202(15) 0.0136(7) Uani 1 1 d . .
C118 C 0.25402(18) 0.21040(9) 0.76673(15) 0.0136(7) Uani 1 1 d . .
C119 C 0.2473(2) 0.17226(10) 0.74215(16) 0.0203(8) Uani 1 1 d . .
H119 H 0.2749 0.1505 0.7595 0.024 Uiso 1 1 calc R U
C120 C 0.1945(2) 0.17317(10) 0.68996(16) 0.0195(8) Uani 1 1 d . .
H120 H 0.1776 0.1520 0.6639 0.023 Uiso 1 1 calc R U
C121 C 0.16873(19) 0.21175(10) 0.68102(15) 0.0140(7) Uani 1 1 d . .
C122 C 0.11229(19) 0.22424(10) 0.63220(15) 0.0164(8) Uani 1 1 d . .
C123 C 0.0518(2) 0.39389(10) 0.61229(17) 0.0206(8) Uani 1 1 d . .
C124 C 0.0828(2) 0.41133(11) 0.56724(18) 0.0297(9) Uani 1 1 d . .
H124 H 0.1294 0.4024 0.5591 0.036 Uiso 1 1 calc R U
C125 C 0.0468(3) 0.44155(12) 0.5340(2) 0.0363(11) Uani 1 1 d . .
H125 H 0.0688 0.4533 0.5031 0.044 Uiso 1 1 calc R U
C126 C -0.0198(3) 0.45481(12) 0.5446(2) 0.0437(13) Uani 1 1 d . .
H126 H -0.0443 0.4756 0.5212 0.052 Uiso 1 1 calc R U
C127 C -0.0515(3) 0.43787(15) 0.5893(3) 0.0613(16) Uani 1 1 d . .
H127 H -0.0980 0.4470 0.5971 0.074 Uiso 1 1 calc R U
C128 C -0.0156(2) 0.40730(14) 0.6232(2) 0.0470(13) Uani 1 1 d . .
H128 H -0.0377 0.3956 0.6540 0.056 Uiso 1 1 calc R U
C129 C 0.31470(19) 0.38982(10) 0.88699(15) 0.0166(8) Uani 1 1 d . .
C130 C 0.3623(2) 0.41732(10) 0.86952(17) 0.0231(8) Uani 1 1 d . .
H130 H 0.3745 0.4161 0.8297 0.028 Uiso 1 1 calc R U
C131 C 0.3921(2) 0.44646(11) 0.90963(19) 0.0313(10) Uani 1 1 d . .
H131 H 0.4242 0.4650 0.8971 0.038 Uiso 1 1 calc R U
C132 C 0.3750(2) 0.44849(12) 0.96778(19) 0.0350(11) Uani 1 1 d . .
H132 H 0.3956 0.4683 0.9954 0.042 Uiso 1 1 calc R U
C133 C 0.3279(3) 0.42162(12) 0.98516(18) 0.0345(11) Uani 1 1 d . .
H133 H 0.3155 0.4231 1.0248 0.041 Uiso 1 1 calc R U
C134 C 0.2982(2) 0.39227(11) 0.94523(17) 0.0266(9) Uani 1 1 d . .
H134 H 0.2663 0.3737 0.9581 0.032 Uiso 1 1 calc R U
C135 C 0.34789(19) 0.19038(10) 0.85851(15) 0.0155(7) Uani 1 1 d . .
C136 C 0.4264(2) 0.19179(11) 0.86999(17) 0.0222(8) Uani 1 1 d . .
H136 H 0.4509 0.2123 0.8538 0.027 Uiso 1 1 calc R U
C137 C 0.4689(2) 0.16365(12) 0.90478(19) 0.0319(10) Uani 1 1 d . .
H137 H 0.5223 0.1651 0.9124 0.038 Uiso 1 1 calc R U
C138 C 0.4345(2) 0.13369(12) 0.92835(19) 0.0346(11) Uani 1 1 d . .
H138 H 0.4638 0.1145 0.9523 0.041 Uiso 1 1 calc R U
C139 C 0.3567(2) 0.13174(11) 0.91692(18) 0.0319(10) Uani 1 1 d . .
H139 H 0.3326 0.1110 0.9329 0.038 Uiso 1 1 calc R U
C140 C 0.3141(2) 0.15975(10) 0.88249(16) 0.0216(8) Uani 1 1 d . .
H140 H 0.2608 0.1581 0.8750 0.026 Uiso 1 1 calc R U
C141 C 0.0772(2) 0.19448(10) 0.58679(15) 0.0175(8) Uani 1 1 d . .
C142 C 0.1176(2) 0.17800(10) 0.54650(16) 0.0221(8) Uani 1 1 d . .
H142 H 0.1679 0.1859 0.5473 0.026 Uiso 1 1 calc R U
C143 C 0.0851(2) 0.14993(11) 0.50492(17) 0.0292(10) Uani 1 1 d . .
H143 H 0.1131 0.1389 0.4774 0.035 Uiso 1 1 calc R U
C144 C 0.0122(2) 0.13822(11) 0.50372(18) 0.0313(10) Uani 1 1 d . .
H144 H -0.0099 0.1190 0.4755 0.038 Uiso 1 1 calc R U
C145 C -0.0284(2) 0.15429(11) 0.54315(17) 0.0302(10) Uani 1 1 d . .
H145 H -0.0785 0.1461 0.5423 0.036 Uiso 1 1 calc R U
C146 C 0.0032(2) 0.18259(11) 0.58455(16) 0.0247(9) Uani 1 1 d . .
H146 H -0.0256 0.1938 0.6113 0.030 Uiso 1 1 calc R U
C147 C 0.27668(19) 0.29823(10) 0.68052(15) 0.0162(8) Uani 1 1 d . .
H14A H 0.2959 0.2727 0.6721 0.019 Uiso 1 1 calc R U
H14B H 0.2519 0.3095 0.6406 0.019 Uiso 1 1 calc R U
C148 C 0.34041(19) 0.32261(10) 0.70882(15) 0.0157(7) Uani 1 1 d . .
C149 C 0.34209(19) 0.36139(10) 0.69330(15) 0.0148(7) Uani 1 1 d . .
H149 H 0.3026 0.3717 0.6630 0.018 Uiso 1 1 calc R U
C150 C 0.40046(19) 0.38502(10) 0.72135(16) 0.0174(8) Uani 1 1 d . .
H150 H 0.4015 0.4112 0.7103 0.021 Uiso 1 1 calc R U
C151 C 0.45717(19) 0.36951(10) 0.76579(16) 0.0168(8) Uani 1 1 d . .
C152 C 0.45827(19) 0.33103(10) 0.78142(16) 0.0183(8) Uani 1 1 d . .
H152 H 0.4981 0.3208 0.8115 0.022 Uiso 1 1 calc R U
C153 C 0.40032(19) 0.30809(10) 0.75234(15) 0.0167(8) Uani 1 1 d . .
H153 H 0.4011 0.2816 0.7622 0.020 Uiso 1 1 calc R U
N1 N 0.37937(15) 0.29325(8) 0.28512(12) 0.0125(6) Uani 1 1 d . .
N2 N 0.45938(15) 0.36079(8) 0.26119(12) 0.0131(6) Uani 1 1 d . .
N3 N 0.56813(15) 0.34687(8) 0.37100(12) 0.0118(6) Uani 1 1 d . .
N4 N 0.49202(15) 0.27782(8) 0.39287(12) 0.0108(6) Uani 1 1 d . .
N5 N 0.5351(2) 0.13084(11) 0.3111(2) 0.0437(10) Uani 1 1 d . .
N6 N 0.37300(15) 0.29698(8) 0.57135(12) 0.0126(6) Uani 1 1 d . .
N7 N 0.31789(15) 0.37079(8) 0.53100(12) 0.0133(6) Uani 1 1 d . .
N8 N 0.45423(15) 0.40515(8) 0.59754(12) 0.0131(6) Uani 1 1 d . .
N9 N 0.50730(15) 0.33122(8) 0.64187(12) 0.0142(6) Uani 1 1 d . .
N10 N 0.3510(2) 0.43559(10) 0.30339(14) 0.0286(8) Uani 1 1 d . .
N11 N 0.11540(15) 0.29282(8) 0.65935(13) 0.0140(6) Uani 1 1 d . .
N12 N 0.18920(15) 0.34937(8) 0.74430(12) 0.0130(6) Uani 1 1 d . .
N13 N 0.27352(15) 0.29066(8) 0.81686(12) 0.0133(6) Uani 1 1 d . .
N14 N 0.20588(15) 0.23440(8) 0.72847(12) 0.0129(6) Uani 1 1 d . .
N15 N 0.51768(17) 0.39417(10) 0.79774(15) 0.0274(8) Uani 1 1 d . .
O1 O 0.5802(2) 0.11837(10) 0.35581(19) 0.0629(11) Uani 1 1 d . .
O2 O 0.4875(2) 0.11113(9) 0.2780(2) 0.0607(11) Uani 1 1 d . .
O3 O 0.37929(19) 0.46691(8) 0.29850(13) 0.0421(8) Uani 1 1 d . .
O4 O 0.29750(18) 0.42292(9) 0.26618(13) 0.0434(8) Uani 1 1 d . .
O5 O 0.51354(16) 0.42878(8) 0.78681(13) 0.0363(7) Uani 1 1 d . .
O6 O 0.56977(16) 0.37962(9) 0.83454(14) 0.0432(8) Uani 1 1 d . .
Cl1 Cl 0.61327(9) 0.50943(4) 0.85596(6) 0.0664(4) Uani 1 1 d . .
Cl2 Cl 0.60117(9) 0.45178(4) 0.94687(6) 0.0606(4) Uani 1 1 d . .
Cl3 Cl 0.74579(9) 0.47310(5) 0.92354(7) 0.0717(4) Uani 1 1 d . .
C1A C 0.6498(3) 0.46693(13) 0.8908(2) 0.0421(12) Uani 1 1 d . .
H1A H 0.6452 0.4467 0.8583 0.051 Uiso 1 1 calc R U
Rh1 Rh 0.47656(2) 0.31886(2) 0.32592(2) 0.01023(7) Uani 1 1 d . .
Rh2 Rh 0.41472(2) 0.35089(2) 0.58394(2) 0.01073(7) Uani 1 1 d . .
Rh3 Rh 0.19813(2) 0.29197(2) 0.73582(2) 0.01079(7) Uani 1 1 d . .
C1C C 0.1572(5) 0.0611(2) 0.6205(3) 0.101(3) Uani 1 1 d . .
H1C1 H 0.1299 0.0764 0.5861 0.151 Uiso 1 1 d R U
H1C2 H 0.1434 0.0696 0.6590 0.151 Uiso 1 1 d R U
H1C3 H 0.1439 0.0341 0.6135 0.151 Uiso 1 1 d R U
C2C C 0.2399(6) 0.0661(4) 0.6249(6) 0.219(8) Uani 1 1 d . .
H2C1 H 0.2604 0.0755 0.6671 0.263 Uiso 1 1 calc R U
H2C2 H 0.2609 0.0401 0.6223 0.263 Uiso 1 1 calc R U
C3C C 0.2703(4) 0.08875(19) 0.5855(3) 0.088(2) Uani 1 1 d . .
H3C1 H 0.2482 0.1144 0.5881 0.105 Uiso 1 1 calc R U
H3C2 H 0.2493 0.0791 0.5436 0.105 Uiso 1 1 calc R U
C4C C 0.3495(5) 0.0952(4) 0.5869(4) 0.149(4) Uani 1 1 d . .
H4C1 H 0.3697 0.1057 0.6285 0.179 Uiso 1 1 calc R U
H4C2 H 0.3716 0.0694 0.5862 0.179 Uiso 1 1 calc R U
C5C C 0.3828(6) 0.1168(3) 0.5474(5) 0.137(4) Uani 1 1 d . .
H5C1 H 0.3685 0.1435 0.5543 0.164 Uiso 1 1 calc R U
H5C2 H 0.3552 0.1100 0.5056 0.164 Uiso 1 1 calc R U
C6C C 0.4593(5) 0.1188(3) 0.5422(4) 0.150(4) Uani 1 1 d . .
H6C1 H 0.4748 0.1457 0.5420 0.225 Uiso 1 1 d R U
H6C2 H 0.4656 0.1065 0.5037 0.225 Uiso 1 1 d R U
H6C3 H 0.4906 0.1056 0.5773 0.225 Uiso 1 1 d R U

loop_
_atom_site_aniso_label
_atom_site_aniso_U_11
_atom_site_aniso_U_22
_atom_site_aniso_U_33
_atom_site_aniso_U_23
_atom_site_aniso_U_13
_atom_site_aniso_U_12
C1 0.0146(18) 0.0143(18) 0.0147(17) -0.0030(14) 0.0054(14) -0.0019(14)
C2 0.0147(18) 0.021(2) 0.0162(18) -0.0012(15) 0.0021(14) -0.0044(15)
C3 0.0164(19) 0.025(2) 0.0144(18) 0.0000(15) 0.0000(15) -0.0028(15)
C4 0.0118(17) 0.0172(18) 0.0148(18) 0.0011(14) 0.0026(14) -0.0003(14)
C5 0.0164(18) 0.0170(19) 0.0157(18) 0.0019(15) 0.0010(14) -0.0010(15)
C6 0.0166(18) 0.0164(18) 0.0114(17) 0.0024(14) 0.0027(14) 0.0008(14)
C7 0.023(2) 0.0176(19) 0.0145(18) 0.0022(15) 0.0021(15) 0.0019(15)
C8 0.023(2) 0.0161(19) 0.0193(19) 0.0038(15) 0.0047(16) -0.0013(16)
C9 0.0168(18) 0.0088(17) 0.0185(18) -0.0003(14) 0.0049(14) 0.0006(14)
C10 0.0149(18) 0.0116(18) 0.0207(19) -0.0010(14) 0.0054(15) 0.0003(14)
C11 0.0124(17) 0.0148(18) 0.0169(18) -0.0007(14) 0.0044(14) 0.0002(14)
C12 0.0183(19) 0.0136(18) 0.0210(19) -0.0025(15) 0.0022(15) -0.0029(15)
C13 0.0128(18) 0.022(2) 0.0158(18) -0.0032(15) 0.0000(14) -0.0017(15)
C14 0.0101(17) 0.0201(19) 0.0134(17) -0.0044(14) 0.0034(14) 0.0005(14)
C15 0.0124(17) 0.0167(19) 0.0116(17) -0.0016(14) 0.0053(14) 0.0038(14)
C16 0.0117(17) 0.0154(18) 0.0096(16) -0.0013(13) 0.0022(13) 0.0048(14)
C17 0.0160(18) 0.0184(19) 0.0145(18) 0.0026(15) 0.0028(14) 0.0033(15)
C18 0.0169(19) 0.0127(18) 0.0202(19) 0.0054(14) 0.0034(15) -0.0005(14)
C19 0.0129(17) 0.0117(17) 0.0173(18) -0.0018(14) 0.0064(14) 0.0019(14)
C20 0.0118(17) 0.0118(17) 0.0162(17) -0.0012(14) 0.0059(14) 0.0006(14)
C21 0.0179(19) 0.025(2) 0.0197(19) 0.0100(16) 0.0015(15) -0.0081(16)
C22 0.024(2) 0.041(3) 0.022(2) 0.0126(18) 0.0014(17) 0.0034(19)
C23 0.024(2) 0.064(3) 0.037(3) 0.025(2) 0.000(2) 0.010(2)
C24 0.021(2) 0.084(4) 0.024(2) 0.025(3) -0.0078(18) -0.012(2)
C25 0.036(3) 0.059(3) 0.018(2) 0.010(2) -0.0042(19) -0.026(2)
C26 0.031(2) 0.029(2) 0.020(2) 0.0077(17) -0.0001(17) -0.0140(18)
C27 0.025(2) 0.0161(19) 0.0182(19) 0.0004(15) 0.0003(16) -0.0075(16)
C28 0.042(3) 0.019(2) 0.031(2) 0.0019(18) -0.0059(19) -0.0021(19)
C29 0.077(4) 0.017(2) 0.047(3) 0.008(2) -0.011(3) -0.016(2)
C30 0.086(5) 0.047(3) 0.046(3) 0.013(3) -0.005(3) -0.050(3)
C31 0.044(3) 0.063(4) 0.048(3) 0.012(3) 0.005(2) -0.034(3)
C32 0.029(2) 0.030(2) 0.034(2) 0.0077(19) 0.0046(19) -0.0105(18)
C33 0.0131(18) 0.0111(17) 0.0177(18) 0.0020(14) -0.0002(14) -0.0021(14)
C34 0.020(2) 0.023(2) 0.0179(19) 0.0006(15) 0.0055(15) 0.0043(16)
C35 0.036(2) 0.025(2) 0.0129(19) 0.0015(16) -0.0033(17) 0.0094(18)
C36 0.024(2) 0.033(2) 0.024(2) 0.0044(18) -0.0101(17) 0.0032(18)
C37 0.0128(19) 0.045(3) 0.034(2) 0.005(2) 0.0039(17) 0.0078(18)
C38 0.019(2) 0.035(2) 0.0152(19) 0.0011(16) 0.0043(15) 0.0035(17)
C39 0.0147(18) 0.0134(18) 0.0128(17) -0.0005(14) 0.0031(14) -0.0027(14)
C40 0.0190(19) 0.0157(19) 0.0161(18) 0.0020(15) 0.0031(15) 0.0004(15)
C41 0.018(2) 0.028(2) 0.029(2) 0.0041(17) 0.0044(16) -0.0055(17)
C42 0.034(2) 0.020(2) 0.044(3) 0.0016(19) 0.006(2) -0.0138(18)
C43 0.040(3) 0.013(2) 0.050(3) 0.0016(19) 0.013(2) 0.0014(18)
C44 0.023(2) 0.019(2) 0.033(2) 0.0010(17) 0.0115(17) 0.0014(16)
C45 0.0167(18) 0.0182(19) 0.0160(18) -0.0011(15) 0.0080(14) 0.0023(15)
C46 0.0137(18) 0.0191(19) 0.0146(17) -0.0033(14) 0.0083(14) 0.0017(14)
C47 0.0148(18) 0.023(2) 0.0193(19) -0.0021(15) 0.0049(15) 0.0020(15)
C48 0.020(2) 0.027(2) 0.029(2) 0.0072(17) 0.0133(17) 0.0097(17)
C49 0.026(2) 0.0136(19) 0.046(3) -0.0021(18) 0.0244(19) 0.0053(16)
C50 0.022(2) 0.022(2) 0.036(2) -0.0120(18) 0.0160(18) -0.0046(17)
C51 0.0173(19) 0.024(2) 0.0180(19) -0.0054(16) 0.0050(15) 0.0044(16)
C52 0.0134(17) 0.0134(18) 0.0137(17) 0.0027(14) 0.0049(14) 0.0023(14)
C53 0.0195(19) 0.0137(18) 0.0175(18) 0.0001(14) 0.0023(15) 0.0005(15)
C54 0.0167(18) 0.0157(19) 0.0172(18) -0.0016(15) 0.0009(15) -0.0028(15)
C55 0.0119(17) 0.0145(18) 0.0123(17) 0.0008(14) 0.0039(14) -0.0001(14)
C56 0.0146(18) 0.0197(19) 0.0106(17) -0.0015(14) 0.0049(14) -0.0020(15)
C57 0.0115(17) 0.0192(19) 0.0120(17) 0.0005(14) 0.0030(14) 0.0012(14)
C58 0.0126(18) 0.022(2) 0.0197(19) -0.0003(15) -0.0011(14) 0.0028(15)
C59 0.0149(18) 0.0176(19) 0.0194(19) 0.0015(15) -0.0012(15) 0.0028(15)
C60 0.0153(18) 0.0162(19) 0.0125(17) 0.0019(14) 0.0058(14) 0.0042(14)
C61 0.0150(18) 0.0161(19) 0.0186(18) 0.0003(15) 0.0039(15) 0.0020(15)
C62 0.0144(18) 0.0126(18) 0.0196(18) -0.0004(14) 0.0050(15) 0.0031(14)
C63 0.024(2) 0.0125(19) 0.028(2) 0.0007(16) 0.0039(17) -0.0020(15)
C64 0.0166(19) 0.0156(19) 0.028(2) -0.0003(16) 0.0010(16) -0.0051(15)
C65 0.0153(18) 0.0153(18) 0.0166(18) -0.0010(14) 0.0040(14) -0.0020(14)
C66 0.0125(18) 0.0183(19) 0.0140(18) -0.0016(14) 0.0024(14) 0.0000(14)
C67 0.0107(17) 0.0182(19) 0.0132(17) -0.0018(14) 0.0025(14) -0.0010(14)
C68 0.0094(17) 0.022(2) 0.0142(18) -0.0001(15) -0.0002(14) -0.0010(14)
C69 0.0148(18) 0.0211(19) 0.0110(17) 0.0032(14) 0.0024(14) 0.0006(15)
C70 0.0138(17) 0.0166(18) 0.0108(17) 0.0032(14) 0.0062(14) 0.0043(14)
C71 0.0163(18) 0.0151(18) 0.0120(17) 0.0027(14) 0.0044(14) 0.0010(14)
C72 0.0117(17) 0.0161(18) 0.0178(18) -0.0011(15) -0.0002(14) 0.0029(14)
C73 0.0183(19) 0.0134(18) 0.0208(19) 0.0003(15) 0.0018(15) 0.0013(15)
C74 0.021(2) 0.022(2) 0.0186(19) -0.0014(16) -0.0026(16) 0.0080(16)
C75 0.0131(18) 0.018(2) 0.028(2) -0.0094(16) -0.0034(15) 0.0023(15)
C76 0.0139(19) 0.019(2) 0.033(2) -0.0016(17) 0.0039(16) -0.0036(15)
C77 0.0142(18) 0.0189(19) 0.0174(18) -0.0006(15) 0.0014(14) 0.0026(15)
C78 0.0185(19) 0.0142(19) 0.0210(19) -0.0016(15) -0.0043(15) 0.0006(15)
C79 0.023(2) 0.018(2) 0.031(2) -0.0037(17) 0.0020(17) 0.0012(16)
C80 0.023(2) 0.025(2) 0.050(3) -0.013(2) -0.001(2) 0.0085(18)
C81 0.032(2) 0.016(2) 0.043(3) -0.0016(19) -0.014(2) 0.0044(18)
C82 0.055(3) 0.024(2) 0.042(3) 0.013(2) 0.006(2) 0.004(2)
C83 0.039(3) 0.024(2) 0.038(2) 0.0070(19) 0.012(2) 0.0093(19)
C84 0.0145(19) 0.018(2) 0.0221(19) 0.0069(15) -0.0010(15) -0.0031(15)
C85 0.019(2) 0.026(2) 0.032(2) 0.0100(18) 0.0039(17) -0.0026(16)
C86 0.015(2) 0.037(3) 0.060(3) 0.018(2) 0.007(2) 0.0017(18)
C87 0.017(2) 0.043(3) 0.056(3) 0.014(2) -0.009(2) -0.016(2)
C88 0.034(3) 0.041(3) 0.034(2) 0.001(2) -0.009(2) -0.015(2)
C89 0.023(2) 0.029(2) 0.032(2) 0.0001(18) 0.0014(17) -0.0069(18)
C90 0.0203(19) 0.0129(18) 0.0151(18) -0.0001(14) -0.0014(15) 0.0023(15)
C91 0.025(2) 0.018(2) 0.023(2) 0.0017(16) 0.0040(16) 0.0001(16)
C92 0.041(3) 0.023(2) 0.027(2) 0.0064(17) 0.0031(19) -0.0066(19)
C93 0.047(3) 0.016(2) 0.035(2) 0.0037(18) -0.006(2) 0.0071(19)
C94 0.031(2) 0.026(2) 0.035(2) -0.0038(19) -0.0006(19) 0.0130(19)
C95 0.022(2) 0.023(2) 0.022(2) -0.0018(16) 0.0026(16) 0.0016(16)
C96 0.0148(18) 0.0181(19) 0.0184(18) -0.0006(15) 0.0075(14) 0.0049(14)
C97 0.0150(18) 0.0182(19) 0.0145(18) -0.0032(14) 0.0090(14) 0.0010(14)
C98 0.0170(18) 0.0150(18) 0.0174(18) -0.0005(14) 0.0091(15) 0.0002(14)
C99 0.021(2) 0.022(2) 0.0150(18) -0.0035(15) 0.0044(15) -0.0004(16)
C100 0.027(2) 0.020(2) 0.0117(18) 0.0017(15) 0.0047(15) 0.0044(16)
C101 0.024(2) 0.0165(19) 0.0192(19) -0.0004(15) 0.0075(16) -0.0033(16)
C102 0.0197(19) 0.019(2) 0.0185(19) -0.0046(15) 0.0075(15) -0.0021(15)
C103 0.0109(17) 0.0205(19) 0.0120(17) 0.0015(14) 0.0025(14) -0.0050(14)
C104 0.0158(19) 0.025(2) 0.0147(18) -0.0017(15) -0.0006(15) -0.0009(15)
C105 0.0162(19) 0.028(2) 0.0159(19) 0.0065(16) -0.0029(15) 0.0028(16)
C106 0.0112(17) 0.0186(19) 0.0166(18) 0.0037(15) 0.0039(14) 0.0009(14)
C107 0.0120(18) 0.0179(19) 0.0200(19) 0.0050(15) 0.0028(14) 0.0010(14)
C108 0.0113(17) 0.0156(19) 0.0223(19) 0.0036(15) 0.0034(14) -0.0013(14)
C109 0.022(2) 0.0148(19) 0.026(2) 0.0061(16) 0.0046(16) 0.0037(15)
C110 0.022(2) 0.0146(19) 0.022(2) -0.0016(15) 0.0036(16) -0.0031(15)
C111 0.0152(18) 0.0133(18) 0.0152(18) 0.0001(14) 0.0056(14) -0.0022(14)
C112 0.0190(19) 0.0146(19) 0.0160(18) -0.0011(14) 0.0070(15) -0.0036(14)
C113 0.0144(18) 0.0154(18) 0.0152(18) -0.0032(14) 0.0047(14) -0.0031(14)
C114 0.022(2) 0.020(2) 0.0166(19) -0.0038(15) -0.0042(15) -0.0047(16)
C115 0.0177(19) 0.020(2) 0.0161(18) 0.0024(15) -0.0055(15) 0.0019(15)
C116 0.0147(18) 0.0144(18) 0.0138(17) 0.0034(14) 0.0046(14) -0.0004(14)
C117 0.0109(17) 0.0171(18) 0.0133(17) 0.0028(14) 0.0035(14) 0.0003(14)
C118 0.0125(17) 0.0139(18) 0.0152(18) 0.0024(14) 0.0045(14) -0.0006(14)
C119 0.022(2) 0.0143(19) 0.023(2) 0.0018(15) 0.0005(16) 0.0008(15)
C120 0.022(2) 0.0150(19) 0.0208(19) -0.0023(15) 0.0021(16) -0.0027(15)
C121 0.0151(18) 0.0145(18) 0.0130(17) -0.0015(14) 0.0038(14) -0.0027(14)
C122 0.0143(18) 0.021(2) 0.0138(18) 0.0007(15) 0.0022(14) -0.0028(15)
C123 0.0187(19) 0.0152(19) 0.025(2) 0.0020(16) -0.0032(16) -0.0015(15)
C124 0.037(2) 0.024(2) 0.028(2) 0.0073(18) 0.0080(19) 0.0045(18)
C125 0.046(3) 0.025(2) 0.034(2) 0.0129(19) 0.001(2) -0.001(2)
C126 0.038(3) 0.025(2) 0.057(3) 0.019(2) -0.018(2) 0.001(2)
C127 0.025(3) 0.051(3) 0.104(5) 0.035(3) 0.004(3) 0.018(2)
C128 0.022(2) 0.048(3) 0.073(3) 0.034(3) 0.013(2) 0.010(2)
C129 0.0181(19) 0.0147(19) 0.0155(18) -0.0004(14) 0.0000(15) 0.0038(15)
C130 0.026(2) 0.021(2) 0.023(2) -0.0060(16) 0.0054(16) -0.0028(16)
C131 0.028(2) 0.021(2) 0.042(3) -0.0054(19) -0.0005(19) -0.0048(17)
C132 0.044(3) 0.021(2) 0.033(2) -0.0114(18) -0.009(2) 0.0026(19)
C133 0.054(3) 0.030(2) 0.018(2) -0.0055(18) 0.0024(19) 0.009(2)
C134 0.035(2) 0.025(2) 0.019(2) 0.0017(17) 0.0051(17) 0.0009(18)
C135 0.0190(19) 0.0150(18) 0.0112(17) -0.0006(14) -0.0002(14) 0.0032(15)
C136 0.0167(19) 0.021(2) 0.027(2) 0.0010(16) -0.0004(16) -0.0021(16)
C137 0.020(2) 0.031(2) 0.039(2) -0.0032(19) -0.0083(18) 0.0063(18)
C138 0.040(3) 0.025(2) 0.033(2) 0.0070(19) -0.007(2) 0.015(2)
C139 0.044(3) 0.018(2) 0.034(2) 0.0077(18) 0.007(2) 0.0022(19)
C140 0.023(2) 0.019(2) 0.023(2) 0.0048(16) 0.0036(16) -0.0004(16)
C141 0.0210(19) 0.0145(18) 0.0143(18) 0.0031(14) -0.0031(15) -0.0049(15)
C142 0.024(2) 0.019(2) 0.021(2) 0.0020(16) 0.0010(16) -0.0026(16)
C143 0.044(3) 0.020(2) 0.022(2) -0.0051(17) 0.0031(18) 0.0044(19)
C144 0.044(3) 0.020(2) 0.022(2) -0.0011(17) -0.0116(19) -0.0098(19)
C145 0.031(2) 0.031(2) 0.023(2) 0.0063(18) -0.0085(18) -0.0135(19)
C146 0.024(2) 0.034(2) 0.0143(19) 0.0012(16) -0.0007(16) -0.0081(17)
C147 0.0173(19) 0.0175(19) 0.0152(18) -0.0020(14) 0.0068(14) -0.0029(15)
C148 0.0154(18) 0.022(2) 0.0124(17) -0.0002(15) 0.0092(14) -0.0008(15)
C149 0.0121(17) 0.0199(19) 0.0139(17) 0.0005(14) 0.0059(14) 0.0029(14)
C150 0.0184(19) 0.0144(19) 0.0217(19) -0.0032(15) 0.0096(15) -0.0011(15)
C151 0.0131(18) 0.022(2) 0.0174(18) -0.0080(15) 0.0073(14) -0.0023(15)
C152 0.0120(18) 0.028(2) 0.0147(18) 0.0005(15) 0.0018(14) 0.0032(15)
C153 0.0175(19) 0.0158(18) 0.0191(19) 0.0028(15) 0.0092(15) 0.0026(15)
N1 0.0112(14) 0.0116(15) 0.0144(14) 0.0022(12) 0.0015(11) -0.0005(11)
N2 0.0117(15) 0.0126(15) 0.0140(15) 0.0021(12) 0.0007(12) -0.0003(11)
N3 0.0109(14) 0.0106(15) 0.0140(14) 0.0020(11) 0.0024(11) 0.0009(11)
N4 0.0098(14) 0.0125(14) 0.0105(14) -0.0002(11) 0.0031(11) -0.0008(11)
N5 0.046(3) 0.022(2) 0.075(3) 0.004(2) 0.040(2) 0.0054(19)
N6 0.0113(14) 0.0142(15) 0.0115(14) 0.0015(12) 0.0007(11) -0.0004(12)
N7 0.0126(15) 0.0141(15) 0.0132(14) -0.0017(12) 0.0026(12) -0.0009(12)
N8 0.0129(15) 0.0145(15) 0.0126(14) 0.0006(12) 0.0041(12) 0.0002(12)
N9 0.0142(15) 0.0172(16) 0.0117(14) -0.0014(12) 0.0035(12) 0.0018(12)
N10 0.040(2) 0.029(2) 0.0163(17) 0.0016(15) 0.0055(16) 0.0081(16)
N11 0.0098(14) 0.0133(15) 0.0197(15) 0.0029(12) 0.0046(12) -0.0022(12)
N12 0.0124(15) 0.0116(15) 0.0152(15) 0.0023(12) 0.0029(12) -0.0012(12)
N13 0.0126(15) 0.0122(15) 0.0161(15) 0.0009(12) 0.0048(12) -0.0017(12)
N14 0.0118(15) 0.0138(15) 0.0127(14) 0.0013(12) 0.0012(11) -0.0007(12)
N15 0.0173(18) 0.033(2) 0.0315(19) -0.0143(16) 0.0047(15) -0.0036(15)
O1 0.073(3) 0.033(2) 0.090(3) 0.028(2) 0.036(2) 0.0203(19)
O2 0.059(2) 0.0192(17) 0.115(3) -0.0104(19) 0.042(2) -0.0086(17)
O3 0.067(2) 0.0207(16) 0.0366(17) 0.0121(13) 0.0055(16) -0.0018(15)
O4 0.050(2) 0.0441(19) 0.0278(16) 0.0067(14) -0.0131(15) 0.0020(16)
O5 0.0325(17) 0.0291(18) 0.0461(18) -0.0104(14) 0.0053(14) -0.0137(13)
O6 0.0204(16) 0.049(2) 0.0511(19) -0.0194(16) -0.0145(14) 0.0037(14)
Cl1 0.1010(12) 0.0349(7) 0.0538(8) 0.0113(6) -0.0078(8) 0.0131(7)
Cl2 0.0872(11) 0.0473(8) 0.0475(7) -0.0019(6) 0.0137(7) -0.0127(7)
Cl3 0.0592(9) 0.0723(10) 0.0717(10) -0.0037(8) -0.0154(8) -0.0073(8)
C1A 0.058(3) 0.027(2) 0.036(3) -0.003(2) -0.003(2) 0.003(2)
Rh1 0.00980(13) 0.01025(14) 0.01045(13) 0.00023(10) 0.00156(10) -0.00035(10)
Rh2 0.00959(13) 0.01166(14) 0.01092(14) 0.00039(10) 0.00199(10) 0.00083(10)
Rh3 0.00958(13) 0.01117(14) 0.01138(14) 0.00120(10) 0.00154(10) -0.00107(10)
C1C 0.133(7) 0.093(6) 0.076(5) 0.000(4) 0.019(5) 0.022(5)
C2C 0.151(10) 0.294(16) 0.250(14) 0.209(13) 0.130(10) 0.137(10)
C3C 0.102(6) 0.063(4) 0.087(5) -0.018(4) -0.005(4) 0.010(4)
C4C 0.104(8) 0.220(12) 0.123(8) 0.085(8) 0.025(6) 0.040(8)
C5C 0.122(8) 0.096(7) 0.189(11) 0.044(7) 0.021(8) 0.001(6)
C6C 0.099(7) 0.203(12) 0.133(8) 0.049(8) -0.014(6) -0.039(7)

loop_
_atom_type_symbol
_atom_type_description
_atom_type_scat_dispersion_real
_atom_type_scat_dispersion_imag
_atom_type_scat_source
C C 0.0033 0.0016 'International Tables Vol C Tables 4.2.6.8 and 6.1.1.4'
H H 0.0000 0.0000 'International Tables Vol C Tables 4.2.6.8 and 6.1.1.4'
N N 0.0061 0.0033 'International Tables Vol C Tables 4.2.6.8 and 6.1.1.4'
O O 0.0106 0.0060 'International Tables Vol C Tables 4.2.6.8 and 6.1.1.4'
Cl Cl 0.1484 0.1585 'International Tables Vol C Tables 4.2.6.8 and 6.1.1.4'
Rh Rh -1.1178 0.9187 'International Tables Vol C Tables 4.2.6.8 and 6.1.1.4'

loop_
_geom_angle_atom_site_label_1
_geom_angle_atom_site_label_2
_geom_angle_atom_site_label_3
_geom_angle
N1 C1 C20 126.5(3)
N1 C1 C2 109.3(3)
C20 C1 C2 124.2(3)
C3 C2 C1 107.1(3)
C3 C2 H2 126.4
C1 C2 H2 126.4
C2 C3 C4 107.8(3)
C2 C3 H3 126.1
C4 C3 H3 126.1
N1 C4 C5 125.5(3)
N1 C4 C3 109.3(3)
C5 C4 C3 125.2(3)
C6 C5 C4 125.2(3)
C6 C5 C21 117.7(3)
C4 C5 C21 117.1(3)
N2 C6 C5 125.2(3)
N2 C6 C7 109.3(3)
C5 C6 C7 125.5(3)
C8 C7 C6 107.7(3)
C8 C7 H7 126.2
C6 C7 H7 126.2
C7 C8 C9 107.5(3)
C7 C8 H8 126.2
C9 C8 H8 126.2
N2 C9 C10 125.3(3)
N2 C9 C8 109.3(3)
C10 C9 C8 125.3(3)
C11 C10 C9 123.9(3)
C11 C10 C27 117.4(3)
C9 C10 C27 118.7(3)
N3 C11 C10 125.9(3)
N3 C11 C12 109.3(3)
C10 C11 C12 124.8(3)
C13 C12 C11 107.2(3)
C13 C12 H12 126.4
C11 C12 H12 126.4
C12 C13 C14 107.5(3)
C12 C13 H13 126.3
C14 C13 H13 126.3
N3 C14 C15 125.8(3)
N3 C14 C13 109.2(3)
C15 C14 C13 125.0(3)
C16 C15 C14 125.0(3)
C16 C15 C33 120.3(3)
C14 C15 C33 114.6(3)
N4 C16 C15 125.1(3)
N4 C16 C17 109.3(3)
C15 C16 C17 125.5(3)
C18 C17 C16 107.8(3)
C18 C17 H17 126.1
C16 C17 H17 126.1
C17 C18 C19 107.4(3)
C17 C18 H18 126.3
C19 C18 H18 126.3
N4 C19 C20 125.5(3)
N4 C19 C18 109.1(3)
C20 C19 C18 125.4(3)
C19 C20 C1 124.1(3)
C19 C20 C39 118.5(3)
C1 C20 C39 117.4(3)
C26 C21 C22 119.1(3)
C26 C21 C5 120.5(3)
C22 C21 C5 120.3(3)
C21 C22 C23 119.4(4)
C21 C22 H22 120.3
C23 C22 H22 120.3
C24 C23 C22 121.0(4)
C24 C23 H23 119.5
C22 C23 H23 119.5
C23 C24 C25 119.6(4)
C23 C24 H24 120.2
C25 C24 H24 120.2
C24 C25 C26 120.2(4)
C24 C25 H25 119.9
C26 C25 H25 119.9
C25 C26 C21 120.6(4)
C25 C26 H26 119.7
C21 C26 H26 119.7
C28 C27 C32 118.8(4)
C28 C27 C10 120.7(3)
C32 C27 C10 120.5(3)
C29 C28 C27 119.8(4)
C29 C28 H28 120.1
C27 C28 H28 120.1
C30 C29 C28 121.3(5)
C30 C29 H29 119.4
C28 C29 H29 119.4
C29 C30 C31 119.6(4)
C29 C30 H30 120.2
C31 C30 H30 120.2
C30 C31 C32 120.1(5)
C30 C31 H31 120.0
C32 C31 H31 120.0
C31 C32 C27 120.4(4)
C31 C32 H32 119.8
C27 C32 H32 119.8
C38 C33 C34 118.7(3)
C38 C33 C15 119.0(3)
C34 C33 C15 122.0(3)
C33 C34 C35 119.6(3)
C33 C34 H34 120.2
C35 C34 H34 120.2
C36 C35 C34 120.6(4)
C36 C35 H35 119.7
C34 C35 H35 119.7
C35 C36 C37 119.6(3)
C35 C36 H36 120.2
C37 C36 H36 120.2
C36 C37 C38 120.2(4)
C36 C37 H37 119.9
C38 C37 H37 119.9
C37 C38 C33 121.2(3)
C37 C38 H38 119.4
C33 C38 H38 119.4
C40 C39 C44 118.5(3)
C40 C39 C20 121.3(3)
C44 C39 C20 120.2(3)
C39 C40 C41 120.8(3)
C39 C40 H40 119.6
C41 C40 H40 119.6
C42 C41 C40 120.3(4)
C42 C41 H41 119.8
C40 C41 H41 119.8
C43 C42 C41 119.4(4)
C43 C42 H42 120.3
C41 C42 H42 120.3
C42 C43 C44 120.5(4)
C42 C43 H43 119.8
C44 C43 H43 119.8
C43 C44 C39 120.5(4)
C43 C44 H44 119.7
C39 C44 H44 119.7
C46 C45 Rh1 112.4(2)
C46 C45 H45A 109.1
Rh1 C45 H45A 109.1
C46 C45 H45B 109.1
Rh1 C45 H45B 109.1
H45A C45 H45B 107.8
C51 C46 C47 117.8(3)
C51 C46 C45 121.1(3)
C47 C46 C45 121.1(3)
C48 C47 C46 121.3(3)
C48 C47 H47 119.4
C46 C47 H47 119.4
C49 C48 C47 118.6(3)
C49 C48 H48 120.7
C47 C48 H48 120.7
C50 C49 C48 122.0(4)
C50 C49 N5 119.7(4)
C48 C49 N5 118.3(4)
C51 C50 C49 119.0(4)
C51 C50 H50 120.5
C49 C50 H50 120.5
C50 C51 C46 121.2(3)
C50 C51 H51 119.4
C46 C51 H51 119.4
N6 C52 C71 126.1(3)
N6 C52 C53 109.1(3)
C71 C52 C53 124.7(3)
C54 C53 C52 107.3(3)
C54 C53 H53 126.4
C52 C53 H53 126.4
C53 C54 C55 108.0(3)
C53 C54 H54 126.0
C55 C54 H54 126.0
N6 C55 C56 125.0(3)
N6 C55 C54 108.9(3)
C56 C55 C54 126.0(3)
C57 C56 C55 124.3(3)
C57 C56 C72 118.1(3)
C55 C56 C72 117.6(3)
N7 C57 C56 126.1(3)
N7 C57 C58 108.8(3)
C56 C57 C58 125.1(3)
C59 C58 C57 107.9(3)
C59 C58 H58 126.1
C57 C58 H58 126.1
C58 C59 C60 107.4(3)
C58 C59 H59 126.3
C60 C59 H59 126.3
N7 C60 C61 125.9(3)
N7 C60 C59 109.1(3)
C61 C60 C59 124.8(3)
C60 C61 C62 125.1(3)
C60 C61 C78 116.5(3)
C62 C61 C78 118.3(3)
N8 C62 C61 125.7(3)
N8 C62 C63 109.3(3)
C61 C62 C63 125.0(3)
C64 C63 C62 107.5(3)
C64 C63 H63 126.3
C62 C63 H63 126.3
C63 C64 C65 107.6(3)
C63 C64 H64 126.2
C65 C64 H64 126.2
N8 C65 C66 125.0(3)
N8 C65 C64 108.8(3)
C66 C65 C64 126.0(3)
C67 C66 C65 124.5(3)
C67 C66 C84 117.0(3)
C65 C66 C84 118.5(3)
N9 C67 C66 126.2(3)
N9 C67 C68 108.6(3)
C66 C67 C68 125.1(3)
C69 C68 C67 107.7(3)
C69 C68 H68 126.2
C67 C68 H68 126.2
C68 C69 C70 107.5(3)
C68 C69 H69 126.2
C70 C69 H69 126.2
N9 C70 C71 125.7(3)
N9 C70 C69 109.0(3)
C71 C70 C69 125.3(3)
C70 C71 C52 124.7(3)
C70 C71 C90 119.0(3)
C52 C71 C90 116.3(3)
C77 C72 C73 118.3(3)
C77 C72 C56 121.9(3)
C73 C72 C56 119.7(3)
C74 C73 C72 120.9(3)
C74 C73 H73 119.5
C72 C73 H73 119.5
C75 C74 C73 119.8(3)
C75 C74 H74 120.1
C73 C74 H74 120.1
C76 C75 C74 119.9(3)
C76 C75 H75 120.1
C74 C75 H75 120.1
C75 C76 C77 120.2(3)
C75 C76 H76 119.9
C77 C76 H76 119.9
C76 C77 C72 120.8(3)
C76 C77 H77 119.6
C72 C77 H77 119.6
C83 C78 C79 118.9(3)
C83 C78 C61 121.2(3)
C79 C78 C61 119.8(3)
C78 C79 C80 120.2(4)
C78 C79 H79 119.9
C80 C79 H79 119.9
C81 C80 C79 119.8(4)
C81 C80 H80 120.1
C79 C80 H80 120.1
C82 C81 C80 120.4(4)
C82 C81 H81 119.8
C80 C81 H81 119.8
C81 C82 C83 119.9(4)
C81 C82 H82 120.0
C83 C82 H82 120.0
C78 C83 C82 120.7(4)
C78 C83 H83 119.7
C82 C83 H83 119.7
C85 C84 C89 118.9(3)
C85 C84 C66 118.7(3)
C89 C84 C66 122.4(3)
C84 C85 C86 120.4(4)
C84 C85 H85 119.8
C86 C85 H85 119.8
C87 C86 C85 120.2(4)
C87 C86 H86 119.9
C85 C86 H86 119.9
C86 C87 C88 119.9(4)
C86 C87 H87 120.1
C88 C87 H87 120.1
C89 C88 C87 120.3(4)
C89 C88 H88 119.9
C87 C88 H88 119.9
C88 C89 C84 120.3(4)
C88 C89 H89 119.8
C84 C89 H89 119.8
C91 C90 C95 118.4(3)
C91 C90 C71 120.9(3)
C95 C90 C71 120.6(3)
C92 C91 C90 120.8(4)
C92 C91 H91 119.6
C90 C91 H91 119.6
C93 C92 C91 120.1(4)
C93 C92 H92 120.0
C91 C92 H92 120.0
C92 C93 C94 120.0(4)
C92 C93 H93 120.0
C94 C93 H93 120.0
C95 C94 C93 120.1(4)
C95 C94 H94 119.9
C93 C94 H94 119.9
C94 C95 C90 120.6(4)
C94 C95 H95 119.7
C90 C95 H95 119.7
C97 C96 Rh2 113.1(2)
C97 C96 H96A 109.0
Rh2 C96 H96A 109.0
C97 C96 H96B 109.0
Rh2 C96 H96B 109.0
H96A C96 H96B 107.8
C102 C97 C98 118.4(3)
C102 C97 C96 120.7(3)
C98 C97 C96 120.9(3)
C99 C98 C97 121.2(3)
C99 C98 H98 119.4
C97 C98 H98 119.4
C100 C99 C98 118.3(3)
C100 C99 H99 120.8
C98 C99 H99 120.8
C99 C100 C101 122.6(3)
C99 C100 N10 119.2(3)
C101 C100 N10 118.3(3)
C100 C101 C102 118.5(3)
C100 C101 H101 120.8
C102 C101 H101 120.8
C101 C102 C97 121.0(3)
C101 C102 H102 119.5
C97 C102 H102 119.5
N11 C103 C122 125.8(3)
N11 C103 C104 108.8(3)
C122 C103 C104 125.3(3)
C105 C104 C103 107.7(3)
C105 C104 H104 126.1
C103 C104 H104 126.1
C104 C105 C106 107.5(3)
C104 C105 H105 126.2
C106 C105 H105 126.2
N11 C106 C107 125.8(3)
N11 C106 C105 109.2(3)
C107 C106 C105 124.9(3)
C106 C107 C108 125.1(3)
C106 C107 C123 118.6(3)
C108 C107 C123 116.3(3)
N12 C108 C107 125.6(3)
N12 C108 C109 109.8(3)
C107 C108 C109 124.6(3)
C110 C109 C108 107.6(3)
C110 C109 H109 126.2
C108 C109 H109 126.2
C109 C110 C111 107.0(3)
C109 C110 H110 126.5
C111 C110 H110 126.5
N12 C111 C112 125.1(3)
N12 C111 C110 109.8(3)
C112 C111 C110 125.0(3)
C113 C112 C111 125.2(3)
C113 C112 C129 118.7(3)
C111 C112 C129 116.1(3)
N13 C113 C112 125.6(3)
N13 C113 C114 108.9(3)
C112 C113 C114 125.5(3)
C115 C114 C113 107.9(3)
C115 C114 H114 126.1
C113 C114 H114 126.1
C114 C115 C116 107.8(3)
C114 C115 H115 126.1
C116 C115 H115 126.1
N13 C116 C117 125.6(3)
N13 C116 C115 108.9(3)
C117 C116 C115 125.5(3)
C116 C117 C118 125.1(3)
C116 C117 C135 118.2(3)
C118 C117 C135 116.7(3)
N14 C118 C117 125.2(3)
N14 C118 C119 109.7(3)
C117 C118 C119 125.1(3)
C120 C119 C118 107.2(3)
C120 C119 H119 126.4
C118 C119 H119 126.4
C119 C120 C121 107.4(3)
C119 C120 H120 126.3
C121 C120 H120 126.3
N14 C121 C122 125.4(3)
N14 C121 C120 109.9(3)
C122 C121 C120 124.7(3)
C103 C122 C121 124.8(3)
C103 C122 C141 118.6(3)
C121 C122 C141 116.6(3)
C128 C123 C124 118.7(4)
C128 C123 C107 121.1(4)
C124 C123 C107 120.1(3)
C125 C124 C123 120.5(4)
C125 C124 H124 119.7
C123 C124 H124 119.7
C126 C125 C124 120.9(4)
C126 C125 H125 119.5
C124 C125 H125 119.5
C125 C126 C127 119.4(4)
C125 C126 H126 120.3
C127 C126 H126 120.3
C126 C127 C128 120.1(5)
C126 C127 H127 119.9
C128 C127 H127 119.9
C123 C128 C127 120.3(4)
C123 C128 H128 119.8
C127 C128 H128 119.8
C134 C129 C130 118.4(3)
C134 C129 C112 121.1(3)
C130 C129 C112 120.4(3)
C131 C130 C129 120.7(4)
C131 C130 H130 119.6
C129 C130 H130 119.6
C132 C131 C130 120.1(4)
C132 C131 H131 119.9
C130 C131 H131 119.9
C133 C132 C131 119.4(4)
C133 C132 H132 120.3
C131 C132 H132 120.3
C132 C133 C134 120.6(4)
C132 C133 H133 119.7
C134 C133 H133 119.7
C129 C134 C133 120.7(4)
C129 C134 H134 119.7
C133 C134 H134 119.7
C140 C135 C136 117.9(3)
C140 C135 C117 121.7(3)
C136 C135 C117 120.4(3)
C137 C136 C135 120.7(4)
C137 C136 H136 119.6
C135 C136 H136 119.6
C138 C137 C136 120.5(4)
C138 C137 H137 119.8
C136 C137 H137 119.8
C137 C138 C139 119.5(4)
C137 C138 H138 120.3
C139 C138 H138 120.3
C140 C139 C138 120.3(4)
C140 C139 H139 119.9
C138 C139 H139 119.9
C139 C140 C135 121.2(4)
C139 C140 H140 119.4
C135 C140 H140 119.4
C142 C141 C146 118.7(3)
C142 C141 C122 120.8(3)
C146 C141 C122 120.5(3)
C141 C142 C143 120.5(4)
C141 C142 H142 119.7
C143 C142 H142 119.7
C144 C143 C142 120.0(4)
C144 C143 H143 120.0
C142 C143 H143 120.0
C145 C144 C143 120.1(4)
C145 C144 H144 120.0
C143 C144 H144 120.0
C144 C145 C146 120.5(4)
C144 C145 H145 119.7
C146 C145 H145 119.7
C145 C146 C141 120.1(4)
C145 C146 H146 119.9
C141 C146 H146 119.9
C148 C147 Rh3 112.6(2)
C148 C147 H14A 109.1
Rh3 C147 H14A 109.1
C148 C147 H14B 109.1
Rh3 C147 H14B 109.1
H14A C147 H14B 107.8
C153 C148 C149 118.0(3)
C153 C148 C147 121.4(3)
C149 C148 C147 120.7(3)
C150 C149 C148 121.2(3)
C150 C149 H149 119.4
C148 C149 H149 119.4
C151 C150 C149 118.5(3)
C151 C150 H150 120.7
C149 C150 H150 120.7
C150 C151 C152 121.9(3)
C150 C151 N15 119.5(3)
C152 C151 N15 118.6(3)
C153 C152 C151 118.5(3)
C153 C152 H152 120.8
C151 C152 H152 120.8
C152 C153 C148 121.9(3)
C152 C153 H153 119.1
C148 C153 H153 119.1
C1 N1 C4 106.6(3)
C1 N1 Rh1 126.9(2)
C4 N1 Rh1 126.6(2)
C9 N2 C6 106.2(3)
C9 N2 Rh1 126.5(2)
C6 N2 Rh1 126.4(2)
C11 N3 C14 106.5(3)
C11 N3 Rh1 126.8(2)
C14 N3 Rh1 126.5(2)
C19 N4 C16 106.4(3)
C19 N4 Rh1 127.2(2)
C16 N4 Rh1 126.3(2)
O2 N5 O1 123.8(4)
O2 N5 C49 118.3(4)
O1 N5 C49 117.9(4)
C52 N6 C55 106.7(3)
C52 N6 Rh2 125.7(2)
C55 N6 Rh2 127.0(2)
C57 N7 C60 106.7(3)
C57 N7 Rh2 127.0(2)
C60 N7 Rh2 126.2(2)
C62 N8 C65 106.6(3)
C62 N8 Rh2 126.6(2)
C65 N8 Rh2 126.6(2)
C70 N9 C67 107.1(3)
C70 N9 Rh2 126.5(2)
C67 N9 Rh2 126.4(2)
O3 N10 O4 123.7(3)
O3 N10 C100 118.6(3)
O4 N10 C100 117.7(3)
C103 N11 C106 106.6(3)
C103 N11 Rh3 126.8(2)
C106 N11 Rh3 126.5(2)
C111 N12 C108 105.8(3)
C111 N12 Rh3 127.5(2)
C108 N12 Rh3 126.6(2)
C113 N13 C116 106.5(3)
C113 N13 Rh3 126.9(2)
C116 N13 Rh3 126.6(2)
C118 N14 C121 105.8(3)
C118 N14 Rh3 127.1(2)
C121 N14 Rh3 126.9(2)
O6 N15 O5 123.0(3)
O6 N15 C151 118.7(3)
O5 N15 C151 118.2(3)
Cl2 C1A Cl1 111.9(3)
Cl2 C1A Cl3 110.1(2)
Cl1 C1A Cl3 109.6(3)
Cl2 C1A H1A 108.4
Cl1 C1A H1A 108.4
Cl3 C1A H1A 108.4
N3 Rh1 N1 175.06(11)
N3 Rh1 N2 89.66(11)
N1 Rh1 N2 90.39(11)
N3 Rh1 N4 90.09(10)
N1 Rh1 N4 89.69(10)
N2 Rh1 N4 178.04(11)
N3 Rh1 C45 91.98(13)
N1 Rh1 C45 92.95(13)
N2 Rh1 C45 85.81(12)
N4 Rh1 C45 96.13(12)
N9 Rh2 N8 89.98(11)
N9 Rh2 N6 90.64(11)
N8 Rh2 N6 178.56(11)
N9 Rh2 N7 175.85(11)
N8 Rh2 N7 90.27(11)
N6 Rh2 N7 89.02(11)
N9 Rh2 C96 87.42(12)
N8 Rh2 C96 90.47(13)
N6 Rh2 C96 90.86(13)
N7 Rh2 C96 96.72(12)
N12 Rh3 N14 178.97(11)
N12 Rh3 N11 90.19(11)
N14 Rh3 N11 89.95(11)
N12 Rh3 N13 89.58(11)
N14 Rh3 N13 90.19(11)
N11 Rh3 N13 174.82(11)
N12 Rh3 C147 91.56(12)
N14 Rh3 C147 89.46(12)
N11 Rh3 C147 89.25(12)
N13 Rh3 C147 95.92(12)
C2C C1C H1C1 109.5
C2C C1C H1C2 109.5
H1C1 C1C H1C2 109.5
C2C C1C H1C3 109.5
H1C1 C1C H1C3 109.5
H1C2 C1C H1C3 109.5
C3C C2C C1C 123.4(8)
C3C C2C H2C1 106.5
C1C C2C H2C1 106.5
C3C C2C H2C2 106.5
C1C C2C H2C2 106.5
H2C1 C2C H2C2 106.5
C2C C3C C4C 126.9(8)
C2C C3C H3C1 105.6
C4C C3C H3C1 105.6
C2C C3C H3C2 105.6
C4C C3C H3C2 105.6
H3C1 C3C H3C2 106.1
C5C C4C C3C 129.0(8)
C5C C4C H4C1 105.0
C3C C4C H4C1 105.0
C5C C4C H4C2 105.0
C3C C4C H4C2 105.0
H4C1 C4C H4C2 105.9
C4C C5C C6C 129.6(9)
C4C C5C H5C1 104.9
C6C C5C H5C1 104.9
C4C C5C H5C2 104.9
C6C C5C H5C2 104.9
H5C1 C5C H5C2 105.8
C5C C6C H6C1 109.5
C5C C6C H6C2 109.5
H6C1 C6C H6C2 109.5
C5C C6C H6C3 109.5
H6C1 C6C H6C3 109.5
H6C2 C6C H6C3 109.5

loop_
_geom_bond_atom_site_label_1
_geom_bond_atom_site_label_2
_geom_bond_distance
C1 N1 1.377(4)
C1 C20 1.407(5)
C1 C2 1.436(5)
C2 C3 1.350(5)
C2 H2 0.9500
C3 C4 1.427(5)
C3 H3 0.9500
C4 N1 1.379(4)
C4 C5 1.407(5)
C5 C6 1.395(5)
C5 C21 1.501(5)
C6 N2 1.381(4)
C6 C7 1.437(5)
C7 C8 1.337(5)
C7 H7 0.9500
C8 C9 1.441(5)
C8 H8 0.9500
C9 N2 1.378(4)
C9 C10 1.397(5)
C10 C11 1.395(5)
C10 C27 1.493(5)
C11 N3 1.376(4)
C11 C12 1.436(5)
C12 C13 1.352(5)
C12 H12 0.9500
C13 C14 1.433(5)
C13 H13 0.9500
C14 N3 1.379(4)
C14 C15 1.396(5)
C15 C16 1.387(5)
C15 C33 1.498(4)
C16 N4 1.386(4)
C16 C17 1.433(5)
C17 C18 1.345(5)
C17 H17 0.9500
C18 C19 1.444(5)
C18 H18 0.9500
C19 N4 1.381(4)
C19 C20 1.397(5)
C20 C39 1.506(5)
C21 C26 1.394(5)
C21 C22 1.397(5)
C22 C23 1.399(5)
C22 H22 0.9500
C23 C24 1.379(7)
C23 H23 0.9500
C24 C25 1.384(7)
C24 H24 0.9500
C25 C26 1.391(5)
C25 H25 0.9500
C26 H26 0.9500
C27 C28 1.391(5)
C27 C32 1.393(5)
C28 C29 1.384(6)
C28 H28 0.9500
C29 C30 1.366(8)
C29 H29 0.9500
C30 C31 1.381(8)
C30 H30 0.9500
C31 C32 1.387(6)
C31 H31 0.9500
C32 H32 0.9500
C33 C38 1.381(5)
C33 C34 1.393(5)
C34 C35 1.396(5)
C34 H34 0.9500
C35 C36 1.374(6)
C35 H35 0.9500
C36 C37 1.375(6)
C36 H36 0.9500
C37 C38 1.376(5)
C37 H37 0.9500
C38 H38 0.9500
C39 C40 1.382(5)
C39 C44 1.391(5)
C40 C41 1.382(5)
C40 H40 0.9500
C41 C42 1.382(6)
C41 H41 0.9500
C42 C43 1.372(6)
C42 H42 0.9500
C43 C44 1.385(5)
C43 H43 0.9500
C44 H44 0.9500
C45 C46 1.472(5)
C45 Rh1 2.062(3)
C45 H45A 0.9900
C45 H45B 0.9900
C46 C51 1.402(5)
C46 C47 1.405(5)
C47 C48 1.382(5)
C47 H47 0.9500
C48 C49 1.381(5)
C48 H48 0.9500
C49 C50 1.379(6)
C49 N5 1.463(5)
C50 C51 1.378(5)
C50 H50 0.9500
C51 H51 0.9500
C52 N6 1.380(4)
C52 C71 1.399(5)
C52 C53 1.440(5)
C53 C54 1.345(5)
C53 H53 0.9500
C54 C55 1.435(5)
C54 H54 0.9500
C55 N6 1.381(4)
C55 C56 1.405(5)
C56 C57 1.389(5)
C56 C72 1.492(5)
C57 N7 1.377(4)
C57 C58 1.438(5)
C58 C59 1.340(5)
C58 H58 0.9500
C59 C60 1.437(5)
C59 H59 0.9500
C60 N7 1.379(4)
C60 C61 1.390(5)
C61 C62 1.397(5)
C61 C78 1.507(5)
C62 N8 1.373(4)
C62 C63 1.440(5)
C63 C64 1.344(5)
C63 H63 0.9500
C64 C65 1.439(5)
C64 H64 0.9500
C65 N8 1.387(4)
C65 C66 1.397(5)
C66 C67 1.396(5)
C66 C84 1.506(5)
C67 N9 1.379(4)
C67 C68 1.442(5)
C68 C69 1.345(5)
C68 H68 0.9500
C69 C70 1.438(5)
C69 H69 0.9500
C70 N9 1.376(4)
C70 C71 1.395(5)
C71 C90 1.495(5)
C72 C77 1.391(5)
C72 C73 1.402(5)
C73 C74 1.391(5)
C73 H73 0.9500
C74 C75 1.386(5)
C74 H74 0.9500
C75 C76 1.386(5)
C75 H75 0.9500
C76 C77 1.389(5)
C76 H76 0.9500
C77 H77 0.9500
C78 C83 1.383(5)
C78 C79 1.384(5)
C79 C80 1.394(5)
C79 H79 0.9500
C80 C81 1.374(6)
C80 H80 0.9500
C81 C82 1.368(6)
C81 H81 0.9500
C82 C83 1.385(6)
C82 H82 0.9500
C83 H83 0.9500
C84 C85 1.385(5)
C84 C89 1.392(5)
C85 C86 1.392(5)
C85 H85 0.9500
C86 C87 1.369(6)
C86 H86 0.9500
C87 C88 1.385(7)
C87 H87 0.9500
C88 C89 1.380(5)
C88 H88 0.9500
C89 H89 0.9500
C90 C91 1.390(5)
C90 C95 1.394(5)
C91 C92 1.379(5)
C91 H91 0.9500
C92 C93 1.377(6)
C92 H92 0.9500
C93 C94 1.381(6)
C93 H93 0.9500
C94 C95 1.377(5)
C94 H94 0.9500
C95 H95 0.9500
C96 C97 1.488(5)
C96 Rh2 2.052(3)
C96 H96A 0.9900
C96 H96B 0.9900
C97 C102 1.400(5)
C97 C98 1.405(5)
C98 C99 1.383(5)
C98 H98 0.9500
C99 C100 1.382(5)
C99 H99 0.9500
C100 C101 1.383(5)
C100 N10 1.468(4)
C101 C102 1.386(5)
C101 H101 0.9500
C102 H102 0.9500
C103 N11 1.379(4)
C103 C122 1.394(5)
C103 C104 1.440(5)
C104 C105 1.342(5)
C104 H104 0.9500
C105 C106 1.435(5)
C105 H105 0.9500
C106 N11 1.380(4)
C106 C107 1.391(5)
C107 C108 1.396(5)
C107 C123 1.498(5)
C108 N12 1.379(4)
C108 C109 1.429(5)
C109 C110 1.347(5)
C109 H109 0.9500
C110 C111 1.438(5)
C110 H110 0.9500
C111 N12 1.377(4)
C111 C112 1.395(5)
C112 C113 1.388(5)
C112 C129 1.510(5)
C113 N13 1.384(4)
C113 C114 1.430(5)
C114 C115 1.344(5)
C114 H114 0.9500
C115 C116 1.431(5)
C115 H115 0.9500
C116 N13 1.386(4)
C116 C117 1.394(5)
C117 C118 1.409(5)
C117 C135 1.500(5)
C118 N14 1.374(4)
C118 C119 1.436(5)
C119 C120 1.346(5)
C119 H119 0.9500
C120 C121 1.428(5)
C120 H120 0.9500
C121 N14 1.379(4)
C121 C122 1.402(5)
C122 C141 1.497(5)
C123 C128 1.374(6)
C123 C124 1.380(5)
C124 C125 1.376(5)
C124 H124 0.9500
C125 C126 1.356(6)
C125 H125 0.9500
C126 C127 1.374(7)
C126 H126 0.9500
C127 C128 1.391(6)
C127 H127 0.9500
C128 H128 0.9500
C129 C134 1.382(5)
C129 C130 1.397(5)
C130 C131 1.388(5)
C130 H130 0.9500
C131 C132 1.384(6)
C131 H131 0.9500
C132 C133 1.375(6)
C132 H132 0.9500
C133 C134 1.391(5)
C133 H133 0.9500
C134 H134 0.9500
C135 C140 1.390(5)
C135 C136 1.396(5)
C136 C137 1.385(5)
C136 H136 0.9500
C137 C138 1.374(6)
C137 H137 0.9500
C138 C139 1.384(6)
C138 H138 0.9500
C139 C140 1.379(5)
C139 H139 0.9500
C140 H140 0.9500
C141 C142 1.387(5)
C141 C146 1.397(5)
C142 C143 1.394(5)
C142 H142 0.9500
C143 C144 1.379(6)
C143 H143 0.9500
C144 C145 1.369(6)
C144 H144 0.9500
C145 C146 1.392(5)
C145 H145 0.9500
C146 H146 0.9500
C147 C148 1.472(5)
C147 Rh3 2.066(3)
C147 H14A 0.9900
C147 H14B 0.9900
C148 C153 1.396(5)
C148 C149 1.400(5)
C149 C150 1.388(5)
C149 H149 0.9500
C150 C151 1.384(5)
C150 H150 0.9500
C151 C152 1.388(5)
C151 N15 1.462(4)
C152 C153 1.376(5)
C152 H152 0.9500
C153 H153 0.9500
N1 Rh1 2.022(3)
N2 Rh1 2.030(3)
N3 Rh1 2.013(3)
N4 Rh1 2.041(3)
N5 O2 1.227(5)
N5 O1 1.231(5)
N6 Rh2 2.029(3)
N7 Rh2 2.030(3)
N8 Rh2 2.029(3)
N9 Rh2 2.020(3)
N10 O3 1.223(4)
N10 O4 1.224(4)
N11 Rh3 2.026(3)
N12 Rh3 2.025(3)
N13 Rh3 2.028(3)
N14 Rh3 2.026(3)
N15 O6 1.228(4)
N15 O5 1.233(4)
Cl1 C1A 1.742(4)
Cl2 C1A 1.742(5)
Cl3 C1A 1.761(5)
C1A H1A 1.0000
C1C C2C 1.494(12)
C1C H1C1 0.9800
C1C H1C2 0.9800
C1C H1C3 0.9800
C2C C3C 1.373(11)
C2C H2C1 0.9900
C2C H2C2 0.9900
C3C C4C 1.447(11)
C3C H3C1 0.9900
C3C H3C2 0.9900
C4C C5C 1.380(11)
C4C H4C1 0.9900
C4C H4C2 0.9900
C5C C6C 1.417(11)
C5C H5C1 0.9900
C5C H5C2 0.9900
C6C H6C1 0.9800
C6C H6C2 0.9800
C6C H6C3 0.9800

loop_
_geom_torsion_atom_site_label_1
_geom_torsion_atom_site_label_2
_geom_torsion_atom_site_label_3
_geom_torsion_atom_site_label_4
_geom_torsion
N1 C1 C2 C3 0.0(4)
C20 C1 C2 C3 -177.3(3)
C1 C2 C3 C4 0.4(4)
C2 C3 C4 N1 -0.6(4)
C2 C3 C4 C5 178.1(3)
N1 C4 C5 C6 -2.5(6)
C3 C4 C5 C6 179.0(3)
N1 C4 C5 C21 178.5(3)
C3 C4 C5 C21 0.0(5)
C4 C5 C6 N2 -4.0(6)
C21 C5 C6 N2 175.1(3)
C4 C5 C6 C7 175.4(3)
C21 C5 C6 C7 -5.6(5)
N2 C6 C7 C8 0.0(4)
C5 C6 C7 C8 -179.5(3)
C6 C7 C8 C9 -1.0(4)
C7 C8 C9 N2 1.7(4)
C7 C8 C9 C10 -175.7(3)
N2 C9 C10 C11 5.8(6)
C8 C9 C10 C11 -177.2(3)
N2 C9 C10 C27 -174.8(3)
C8 C9 C10 C27 2.3(5)
C9 C10 C11 N3 8.7(6)
C27 C10 C11 N3 -170.8(3)
C9 C10 C11 C12 -173.5(3)
C27 C10 C11 C12 7.1(5)
N3 C11 C12 C13 4.2(4)
C10 C11 C12 C13 -174.0(3)
C11 C12 C13 C14 -1.0(4)
C12 C13 C14 N3 -2.4(4)
C12 C13 C14 C15 178.7(3)
N3 C14 C15 C16 -11.6(5)
C13 C14 C15 C16 167.0(3)
N3 C14 C15 C33 167.2(3)
C13 C14 C15 C33 -14.1(5)
C14 C15 C16 N4 2.2(5)
C33 C15 C16 N4 -176.6(3)
C14 C15 C16 C17 -173.1(3)
C33 C15 C16 C17 8.1(5)
N4 C16 C17 C18 -1.4(4)
C15 C16 C17 C18 174.5(3)
C16 C17 C18 C19 2.1(4)
C17 C18 C19 N4 -2.2(4)
C17 C18 C19 C20 177.8(3)
N4 C19 C20 C1 0.6(5)
C18 C19 C20 C1 -179.3(3)
N4 C19 C20 C39 179.1(3)
C18 C19 C20 C39 -0.9(5)
N1 C1 C20 C19 2.4(5)
C2 C1 C20 C19 179.2(3)
N1 C1 C20 C39 -176.1(3)
C2 C1 C20 C39 0.7(5)
C6 C5 C21 C26 118.8(4)
C4 C5 C21 C26 -62.1(5)
C6 C5 C21 C22 -62.3(5)
C4 C5 C21 C22 116.9(4)
C26 C21 C22 C23 2.4(6)
C5 C21 C22 C23 -176.5(4)
C21 C22 C23 C24 -0.7(6)
C22 C23 C24 C25 -0.8(7)
C23 C24 C25 C26 0.5(6)
C24 C25 C26 C21 1.2(6)
C22 C21 C26 C25 -2.7(6)
C5 C21 C26 C25 176.3(3)
C11 C10 C27 C28 -123.0(4)
C9 C10 C27 C28 57.5(5)
C11 C10 C27 C32 56.8(5)
C9 C10 C27 C32 -122.7(4)
C32 C27 C28 C29 0.0(6)
C10 C27 C28 C29 179.8(4)
C27 C28 C29 C30 -0.5(7)
C28 C29 C30 C31 0.2(8)
C29 C30 C31 C32 0.7(8)
C30 C31 C32 C27 -1.3(7)
C28 C27 C32 C31 0.9(6)
C10 C27 C32 C31 -178.9(4)
C16 C15 C33 C38 109.7(4)
C14 C15 C33 C38 -69.2(4)
C16 C15 C33 C34 -76.5(4)
C14 C15 C33 C34 104.6(4)
C38 C33 C34 C35 2.1(5)
C15 C33 C34 C35 -171.7(3)
C33 C34 C35 C36 -0.4(6)
C34 C35 C36 C37 -1.1(6)
C35 C36 C37 C38 0.9(6)
C36 C37 C38 C33 0.9(6)
C34 C33 C38 C37 -2.4(6)
C15 C33 C38 C37 171.6(3)
C19 C20 C39 C40 120.2(4)
C1 C20 C39 C40 -61.2(4)
C19 C20 C39 C44 -62.8(4)
C1 C20 C39 C44 115.7(4)
C44 C39 C40 C41 -0.8(5)
C20 C39 C40 C41 176.2(3)
C39 C40 C41 C42 -0.3(6)
C40 C41 C42 C43 1.1(6)
C41 C42 C43 C44 -0.7(6)
C42 C43 C44 C39 -0.4(6)
C40 C39 C44 C43 1.1(5)
C20 C39 C44 C43 -175.9(3)
Rh1 C45 C46 C51 88.5(3)
Rh1 C45 C46 C47 -90.5(3)
C51 C46 C47 C48 -3.7(5)
C45 C46 C47 C48 175.4(3)
C46 C47 C48 C49 2.0(5)
C47 C48 C49 C50 1.5(6)
C47 C48 C49 N5 -177.1(3)
C48 C49 C50 C51 -3.0(6)
N5 C49 C50 C51 175.5(3)
C49 C50 C51 C46 1.2(5)
C47 C46 C51 C50 2.0(5)
C45 C46 C51 C50 -177.0(3)
N6 C52 C53 C54 -0.2(4)
C71 C52 C53 C54 -177.5(3)
C52 C53 C54 C55 -0.5(4)
C53 C54 C55 N6 1.0(4)
C53 C54 C55 C56 -177.0(3)
N6 C55 C56 C57 -1.1(5)
C54 C55 C56 C57 176.5(3)
N6 C55 C56 C72 177.5(3)
C54 C55 C56 C72 -4.9(5)
C55 C56 C57 N7 6.7(5)
C72 C56 C57 N7 -171.9(3)
C55 C56 C57 C58 -174.6(3)
C72 C56 C57 C58 6.8(5)
N7 C57 C58 C59 0.8(4)
C56 C57 C58 C59 -178.1(3)
C57 C58 C59 C60 0.1(4)
C58 C59 C60 N7 -0.9(4)
C58 C59 C60 C61 174.7(3)
N7 C60 C61 C62 2.0(6)
C59 C60 C61 C62 -172.9(3)
N7 C60 C61 C78 179.8(3)
C59 C60 C61 C78 5.0(5)
C60 C61 C62 N8 -4.7(6)
C78 C61 C62 N8 177.4(3)
C60 C61 C62 C63 173.0(3)
C78 C61 C62 C63 -4.8(5)
N8 C62 C63 C64 1.8(4)
C61 C62 C63 C64 -176.2(3)
C62 C63 C64 C65 -2.6(4)
C63 C64 C65 N8 2.5(4)
C63 C64 C65 C66 -173.8(3)
N8 C65 C66 C67 -1.9(6)
C64 C65 C66 C67 173.8(3)
N8 C65 C66 C84 176.4(3)
C64 C65 C66 C84 -7.9(5)
C65 C66 C67 N9 9.2(6)
C84 C66 C67 N9 -169.1(3)
C65 C66 C67 C68 -168.7(3)
C84 C66 C67 C68 13.0(5)
N9 C67 C68 C69 1.9(4)
C66 C67 C68 C69 -179.9(3)
C67 C68 C69 C70 0.6(4)
C68 C69 C70 N9 -2.9(4)
C68 C69 C70 C71 176.3(3)
N9 C70 C71 C52 -0.4(5)
C69 C70 C71 C52 -179.5(3)
N9 C70 C71 C90 177.6(3)
C69 C70 C71 C90 -1.5(5)
N6 C52 C71 C70 -6.6(6)
C53 C52 C71 C70 170.2(3)
N6 C52 C71 C90 175.3(3)
C53 C52 C71 C90 -7.9(5)
C57 C56 C72 C77 -122.8(4)
C55 C56 C72 C77 58.5(5)
C57 C56 C72 C73 58.1(4)
C55 C56 C72 C73 -120.6(4)
C77 C72 C73 C74 -1.3(5)
C56 C72 C73 C74 177.8(3)
C72 C73 C74 C75 -1.0(5)
C73 C74 C75 C76 2.2(5)
C74 C75 C76 C77 -1.1(5)
C75 C76 C77 C72 -1.2(5)
C73 C72 C77 C76 2.4(5)
C56 C72 C77 C76 -176.7(3)
C60 C61 C78 C83 -104.1(4)
C62 C61 C78 C83 73.9(5)
C60 C61 C78 C79 72.7(4)
C62 C61 C78 C79 -109.2(4)
C83 C78 C79 C80 1.2(5)
C61 C78 C79 C80 -175.8(3)
C78 C79 C80 C81 0.1(6)
C79 C80 C81 C82 -1.3(6)
C80 C81 C82 C83 1.3(7)
C79 C78 C83 C82 -1.2(6)
C61 C78 C83 C82 175.7(4)
C81 C82 C83 C78 0.0(7)
C67 C66 C84 C85 57.6(4)
C65 C66 C84 C85 -120.8(4)
C67 C66 C84 C89 -122.4(4)
C65 C66 C84 C89 59.2(5)
C89 C84 C85 C86 0.7(5)
C66 C84 C85 C86 -179.3(3)
C84 C85 C86 C87 -1.2(6)
C85 C86 C87 C88 0.2(7)
C86 C87 C88 C89 1.1(7)
C87 C88 C89 C84 -1.5(6)
C85 C84 C89 C88 0.6(6)
C66 C84 C89 C88 -179.4(4)
C70 C71 C90 C91 116.3(4)
C52 C71 C90 C91 -65.5(4)
C70 C71 C90 C95 -65.1(4)
C52 C71 C90 C95 113.1(4)
C95 C90 C91 C92 -0.5(5)
C71 C90 C91 C92 178.1(3)
C90 C91 C92 C93 0.2(6)
C91 C92 C93 C94 0.1(6)
C92 C93 C94 C95 0.0(6)
C93 C94 C95 C90 -0.4(6)
C91 C90 C95 C94 0.6(5)
C71 C90 C95 C94 -178.0(3)
Rh2 C96 C97 C102 90.8(3)
Rh2 C96 C97 C98 -89.7(3)
C102 C97 C98 C99 -2.5(5)
C96 C97 C98 C99 177.9(3)
C97 C98 C99 C100 1.7(5)
C98 C99 C100 C101 0.8(5)
C98 C99 C100 N10 -179.7(3)
C99 C100 C101 C102 -2.4(5)
N10 C100 C101 C102 178.0(3)
C100 C101 C102 C97 1.6(5)
C98 C97 C102 C101 0.8(5)
C96 C97 C102 C101 -179.6(3)
N11 C103 C104 C105 1.3(4)
C122 C103 C104 C105 -175.0(3)
C103 C104 C105 C106 -0.1(4)
C104 C105 C106 N11 -1.1(4)
C104 C105 C106 C107 177.7(3)
N11 C106 C107 C108 -3.4(6)
C105 C106 C107 C108 177.9(3)
N11 C106 C107 C123 176.3(3)
C105 C106 C107 C123 -2.4(5)
C106 C107 C108 N12 1.0(6)
C123 C107 C108 N12 -178.7(3)
C106 C107 C108 C109 -175.4(3)
C123 C107 C108 C109 4.9(5)
N12 C108 C109 C110 -0.6(4)
C107 C108 C109 C110 176.3(3)
C108 C109 C110 C111 1.3(4)
C109 C110 C111 N12 -1.5(4)
C109 C110 C111 C112 179.7(3)
N12 C111 C112 C113 -0.4(6)
C110 C111 C112 C113 178.2(3)
N12 C111 C112 C129 179.8(3)
C110 C111 C112 C129 -1.6(5)
C111 C112 C113 N13 1.5(6)
C129 C112 C113 N13 -178.7(3)
C111 C112 C113 C114 -180.0(3)
C129 C112 C113 C114 -0.2(5)
N13 C113 C114 C115 0.0(4)
C112 C113 C114 C115 -178.8(3)
C113 C114 C115 C116 0.7(4)
C114 C115 C116 N13 -1.1(4)
C114 C115 C116 C117 177.6(3)
N13 C116 C117 C118 -1.9(6)
C115 C116 C117 C118 179.7(3)
N13 C116 C117 C135 178.6(3)
C115 C116 C117 C135 0.1(5)
C116 C117 C118 N14 -2.2(6)
C135 C117 C118 N14 177.4(3)
C116 C117 C118 C119 178.4(3)
C135 C117 C118 C119 -2.0(5)
N14 C118 C119 C120 -1.0(4)
C117 C118 C119 C120 178.5(3)
C118 C119 C120 C121 0.8(4)
C119 C120 C121 N14 -0.4(4)
C119 C120 C121 C122 -178.5(3)
N11 C103 C122 C121 3.5(6)
C104 C103 C122 C121 179.3(3)
N11 C103 C122 C141 -176.9(3)
C104 C103 C122 C141 -1.1(5)
N14 C121 C122 C103 1.9(6)
C120 C121 C122 C103 179.7(3)
N14 C121 C122 C141 -177.7(3)
C120 C121 C122 C141 0.1(5)
C106 C107 C123 C128 90.9(5)
C108 C107 C123 C128 -89.4(5)
C106 C107 C123 C124 -92.5(4)
C108 C107 C123 C124 87.2(4)
C128 C123 C124 C125 0.0(6)
C107 C123 C124 C125 -176.7(4)
C123 C124 C125 C126 -0.1(6)
C124 C125 C126 C127 0.2(7)
C125 C126 C127 C128 -0.2(8)
C124 C123 C128 C127 0.0(7)
C107 C123 C128 C127 176.7(4)
C126 C127 C128 C123 0.1(8)
C113 C112 C129 C134 -68.9(5)
C111 C112 C129 C134 110.9(4)
C113 C112 C129 C130 114.3(4)
C111 C112 C129 C130 -65.9(4)
C134 C129 C130 C131 -0.2(5)
C112 C129 C130 C131 176.7(3)
C129 C130 C131 C132 0.2(6)
C130 C131 C132 C133 -0.5(6)
C131 C132 C133 C134 0.8(6)
C130 C129 C134 C133 0.5(6)
C112 C129 C134 C133 -176.4(3)
C132 C133 C134 C129 -0.8(6)
C116 C117 C135 C140 117.9(4)
C118 C117 C135 C140 -61.7(4)
C116 C117 C135 C136 -61.3(5)
C118 C117 C135 C136 119.0(4)
C140 C135 C136 C137 -0.7(5)
C117 C135 C136 C137 178.6(3)
C135 C136 C137 C138 0.4(6)
C136 C137 C138 C139 0.2(6)
C137 C138 C139 C140 -0.4(6)
C138 C139 C140 C135 0.1(6)
C136 C135 C140 C139 0.4(5)
C117 C135 C140 C139 -178.8(3)
C103 C122 C141 C142 110.3(4)
C121 C122 C141 C142 -70.1(4)
C103 C122 C141 C146 -70.2(4)
C121 C122 C141 C146 109.5(4)
C146 C141 C142 C143 -0.4(5)
C122 C141 C142 C143 179.1(3)
C141 C142 C143 C144 -0.2(6)
C142 C143 C144 C145 0.3(6)
C143 C144 C145 C146 0.2(6)
C144 C145 C146 C141 -0.9(6)
C142 C141 C146 C145 1.0(5)
C122 C141 C146 C145 -178.5(3)
Rh3 C147 C148 C153 81.7(4)
Rh3 C147 C148 C149 -97.4(3)
C153 C148 C149 C150 -1.6(5)
C147 C148 C149 C150 177.6(3)
C148 C149 C150 C151 -0.6(5)
C149 C150 C151 C152 2.0(5)
C149 C150 C151 N15 -177.6(3)
C150 C151 C152 C153 -1.1(5)
N15 C151 C152 C153 178.5(3)
C151 C152 C153 C148 -1.2(5)
C149 C148 C153 C152 2.6(5)
C147 C148 C153 C152 -176.6(3)
C20 C1 N1 C4 176.8(3)
C2 C1 N1 C4 -0.3(4)
C20 C1 N1 Rh1 -2.8(5)
C2 C1 N1 Rh1 -180.0(2)
C5 C4 N1 C1 -178.1(3)
C3 C4 N1 C1 0.6(4)
C5 C4 N1 Rh1 1.5(5)
C3 C4 N1 Rh1 -179.8(2)
C10 C9 N2 C6 175.8(3)
C8 C9 N2 C6 -1.7(4)
C10 C9 N2 Rh1 -14.3(5)
C8 C9 N2 Rh1 168.2(2)
C5 C6 N2 C9 -179.5(3)
C7 C6 N2 C9 1.1(4)
C5 C6 N2 Rh1 10.6(5)
C7 C6 N2 Rh1 -168.9(2)
C10 C11 N3 C14 172.5(3)
C12 C11 N3 C14 -5.6(4)
C10 C11 N3 Rh1 -13.0(5)
C12 C11 N3 Rh1 168.9(2)
C15 C14 N3 C11 -176.2(3)
C13 C14 N3 C11 4.9(4)
C15 C14 N3 Rh1 9.3(5)
C13 C14 N3 Rh1 -169.5(2)
C20 C19 N4 C16 -178.7(3)
C18 C19 N4 C16 1.2(4)
C20 C19 N4 Rh1 -2.9(5)
C18 C19 N4 Rh1 177.1(2)
C15 C16 N4 C19 -175.9(3)
C17 C16 N4 C19 0.1(4)
C15 C16 N4 Rh1 8.2(5)
C17 C16 N4 Rh1 -175.8(2)
C50 C49 N5 O2 6.8(5)
C48 C49 N5 O2 -174.6(4)
C50 C49 N5 O1 -172.2(4)
C48 C49 N5 O1 6.4(5)
C71 C52 N6 C55 178.0(3)
C53 C52 N6 C55 0.8(4)
C71 C52 N6 Rh2 6.1(5)
C53 C52 N6 Rh2 -171.1(2)
C56 C55 N6 C52 176.9(3)
C54 C55 N6 C52 -1.1(4)
C56 C55 N6 Rh2 -11.3(5)
C54 C55 N6 Rh2 170.7(2)
C56 C57 N7 C60 177.6(3)
C58 C57 N7 C60 -1.3(4)
C56 C57 N7 Rh2 0.7(5)
C58 C57 N7 Rh2 -178.2(2)
C61 C60 N7 C57 -174.2(3)
C59 C60 N7 C57 1.4(4)
C61 C60 N7 Rh2 2.7(5)
C59 C60 N7 Rh2 178.2(2)
C61 C62 N8 C65 177.8(3)
C63 C62 N8 C65 -0.2(4)
C61 C62 N8 Rh2 2.4(5)
C63 C62 N8 Rh2 -175.6(2)
C66 C65 N8 C62 175.0(3)
C64 C65 N8 C62 -1.4(4)
C66 C65 N8 Rh2 -9.7(5)
C64 C65 N8 Rh2 174.0(2)
C71 C70 N9 C67 -175.1(3)
C69 C70 N9 C67 4.1(4)
C71 C70 N9 Rh2 7.0(5)
C69 C70 N9 Rh2 -173.8(2)
C66 C67 N9 C70 178.2(3)
C68 C67 N9 C70 -3.7(4)
C66 C67 N9 Rh2 -4.0(5)
C68 C67 N9 Rh2 174.2(2)
C99 C100 N10 O3 -175.9(3)
C101 C100 N10 O3 3.7(5)
C99 C100 N10 O4 3.8(5)
C101 C100 N10 O4 -176.6(3)
C122 C103 N11 C106 174.3(3)
C104 C103 N11 C106 -2.0(4)
C122 C103 N11 Rh3 -2.9(5)
C104 C103 N11 Rh3 -179.2(2)
C107 C106 N11 C103 -176.9(3)
C105 C106 N11 C103 1.9(4)
C107 C106 N11 Rh3 0.4(5)
C105 C106 N11 Rh3 179.2(2)
C112 C111 N12 C108 179.9(3)
C110 C111 N12 C108 1.1(4)
C112 C111 N12 Rh3 -1.5(5)
C110 C111 N12 Rh3 179.7(2)
C107 C108 N12 C111 -177.2(3)
C109 C108 N12 C111 -0.3(4)
C107 C108 N12 Rh3 4.1(5)
C109 C108 N12 Rh3 -178.9(2)
C112 C113 N13 C116 178.1(3)
C114 C113 N13 C116 -0.6(4)
C112 C113 N13 Rh3 -0.7(5)
C114 C113 N13 Rh3 -179.4(2)
C117 C116 N13 C113 -177.6(3)
C115 C116 N13 C113 1.1(4)
C117 C116 N13 Rh3 1.2(5)
C115 C116 N13 Rh3 179.8(2)
C117 C118 N14 C121 -178.7(3)
C119 C118 N14 C121 0.7(4)
C117 C118 N14 Rh3 6.5(5)
C119 C118 N14 Rh3 -174.0(2)
C122 C121 N14 C118 177.9(3)
C120 C121 N14 C118 -0.2(4)
C122 C121 N14 Rh3 -7.3(5)
C120 C121 N14 Rh3 174.6(2)
C150 C151 N15 O6 -176.0(3)
C152 C151 N15 O6 4.4(5)
C150 C151 N15 O5 4.7(5)
C152 C151 N15 O5 -174.9(3)
C1C C2C C3C C4C 179.6(11)
C2C C3C C4C C5C 177.9(13)
C3C C4C C5C C6C -169.2(11)

loop_
_platon_squeeze_void_nr
_platon_squeeze_void_average_x
_platon_squeeze_void_average_y
_platon_squeeze_void_average_z
_platon_squeeze_void_volume
_platon_squeeze_void_count_electrons
_platon_squeeze_void_content
1 0.000 0.500 0.000 838 120 ' '
2 0.010 0.028 0.574 7 1 ' '
3 0.156 0.633 0.440 10 0 ' '
4 0.500 1.000 0.500 838 120 ' '
5 0.344 0.133 0.060 10 0 ' '
6 0.490 0.528 0.926 7 1 ' '
7 0.510 0.472 0.074 7 1 ' '
8 0.656 0.867 0.940 10 0 ' '
9 0.844 0.367 0.560 10 0 ' '
10 0.990 0.972 0.426 7 1 ' '
